data_4083354
loop_
_publ_author_name
'Ro\,sca, Sorin-Claudiu'
'Roisnel, Thierry'
'Dorcet, Vincent'
'Carpentier, Jean-Fran\,cois'
'Sarazin, Yann'

_publ_section_title
;
 Potassium and Well-Defined Neutral and Cationic Calcium Fluoroalkoxide
 Complexes: Structural Features and Reactivity
;
_journal_issue 20
_journal_name_full Organometallics
_journal_page_first 5630
_journal_paper_doi 10.1021/om500343w
_journal_volume 33
_journal_year 2014
_chemical_compound_source 'synthesis as described'
_chemical_formula_moiety 'C40 H64 F24 K4 N4 O12'
_chemical_formula_sum 'C40 H64 F24 K4 N4 O12'
_chemical_formula_weight 1405.35
_chemical_name_systematic
;
 ?
;
_space_group_IT_number 2
_symmetry_cell_setting triclinic
_symmetry_Int_Tables_number 2
_symmetry_space_group_name_Hall '-P 1'
_symmetry_space_group_name_H-M 'P -1'
_atom_sites_solution_hydrogens geom
_atom_sites_solution_primary direct
_atom_sites_solution_secondary difmap
_audit_conform_dict_location ftp://ftp.iucr.org/pub/cif_core.dic
_audit_conform_dict_name cif_core.dic
_audit_conform_dict_version 2.4
_audit_creation_date 2012-02-07T18:14:19-00:00
_audit_creation_method 'WinGX routine CIF_UPDATE'
_cell_angle_alpha 90.211(5)
_cell_angle_beta 94.543(6)
_cell_angle_gamma 112.113(5)
_cell_formula_units_Z 2
_cell_length_a 11.8672(13)
_cell_length_b 12.2210(14)
_cell_length_c 22.468(3)
_cell_measurement_reflns_used 9883
_cell_measurement_temperature 150(2)
_cell_measurement_theta_max 27.14
_cell_measurement_theta_min 2.27
_cell_measurement_wavelength 0.71073
_cell_volume 3007.4(6)
_computing_cell_refinement 'Bruker APEX2 (Bruker, 2006)'
_computing_data_collection 'Bruker APEX2 (Bruker, 2006)'
_computing_data_reduction 'Bruker APEX2 (Bruker, 2006)'
_computing_molecular_graphics 'Ortep-3 for Windows (Farrugia, 1997)'
_computing_publication_material
;
           WinGX publication routines (Farrugia, 1999),
           CRYSCAL (T. Roisnel, local program)
;
_computing_structure_refinement 'SHELXL-97 (Sheldrick, 1997)'
_computing_structure_solution 'SIR97 (Altomare et al., 1999)'
_diffrn_ambient_temperature 150(2)
_diffrn_detector 'CCD plate'
_diffrn_measured_fraction_theta_full 0.987
_diffrn_measured_fraction_theta_max 0.987
_diffrn_measurement_device_type 'APEXII, Bruker-AXS'
_diffrn_measurement_method 'CCD rotation images, thin slices'
_diffrn_radiation_monochromator graphite
_diffrn_radiation_probe x-ray
_diffrn_radiation_type MoK\a
_diffrn_radiation_wavelength 0.71073
_diffrn_reflns_av_R_equivalents 0.0545
_diffrn_reflns_av_unetI/netI 0.055
_diffrn_reflns_limit_h_max 15
_diffrn_reflns_limit_h_min -15
_diffrn_reflns_limit_k_max 14
_diffrn_reflns_limit_k_min -15
_diffrn_reflns_limit_l_max 29
_diffrn_reflns_limit_l_min -27
_diffrn_reflns_number 43823
_diffrn_reflns_theta_full 27.48
_diffrn_reflns_theta_max 27.48
_diffrn_reflns_theta_min 3.44
_exptl_absorpt_coefficient_mu 0.426
_exptl_absorpt_correction_T_max 0.873
_exptl_absorpt_correction_T_min 0.759
_exptl_absorpt_correction_type multi-scan
_exptl_absorpt_process_details
;
  [Sheldrick, G.M. (2002). SADABS Bruker AXS Inc., Madison, Wisconsin, USA]
;
_exptl_crystal_colour colourless
_exptl_crystal_density_diffrn 1.552
_exptl_crystal_density_method 'not measured'
_exptl_crystal_description block
_exptl_crystal_F_000 1440
_exptl_crystal_size_max 0.58
_exptl_crystal_size_mid 0.51
_exptl_crystal_size_min 0.32
_refine_diff_density_max 0.86
_refine_diff_density_min -0.327
_refine_diff_density_rms 0.061
_refine_ls_extinction_method none
_refine_ls_goodness_of_fit_ref 1.025
_refine_ls_hydrogen_treatment constr
_refine_ls_matrix_type full
_refine_ls_number_parameters 765
_refine_ls_number_reflns 13607
_refine_ls_number_restraints 0
_refine_ls_restrained_S_all 1.025
_refine_ls_R_factor_all 0.0592
_refine_ls_R_factor_gt 0.0412
_refine_ls_shift/su_max 0.009
_refine_ls_shift/su_mean 0.001
_refine_ls_structure_factor_coef Fsqd
_refine_ls_weighting_details 'calc w=1/[\s^2^(Fo^2^)+(0.0482P)^2^+0.8235P] where P=(Fo^2^+2Fc^2^)/3'
_refine_ls_weighting_scheme calc
_refine_ls_wR_factor_gt 0.1
_refine_ls_wR_factor_ref 0.11
_reflns_number_gt 10469
_reflns_number_total 13607
_reflns_threshold_expression >2sigma(I)
_cod_data_source_file om500343w_si_003.cif
_cod_data_source_block {RO2}K
_cod_database_code 4083354

loop_
_symmetry_equiv_pos_as_xyz
'x, y, z'
'-x, -y, -z'

loop_
_atom_site_label
_atom_site_type_symbol
_atom_site_fract_x
_atom_site_fract_y
_atom_site_fract_z
_atom_site_U_iso_or_equiv
_atom_site_adp_type
_atom_site_occupancy
_atom_site_symmetry_multiplicity
_atom_site_calc_flag
_atom_site_refinement_flags
K1 K 0.59077(3) 0.45712(3) 0.690153(18) 0.02096(10) Uani 1 1 d .
K2 K 0.61212(3) 0.15675(3) 0.756136(18) 0.02122(10) Uani 1 1 d .
K3 K 0.31397(4) 0.18406(3) 0.709766(18) 0.02231(10) Uani 1 1 d .
K4 K 0.51085(4) 0.33391(3) 0.852406(18) 0.02082(10) Uani 1 1 d .
N1 N 0.39148(15) 0.55643(14) 0.66382(7) 0.0253(4) Uani 1 1 d .
C2 C 0.33614(19) 0.47266(18) 0.61318(10) 0.0299(5) Uani 1 1 d .
H2A H 0.3096 0.3917 0.6284 0.036 Uiso 1 1 calc R
H2B H 0.4 0.4808 0.5858 0.036 Uiso 1 1 calc R
C3 C 0.2274(2) 0.4849(2) 0.57706(10) 0.0364(5) Uani 1 1 d .
H3A H 0.1635 0.4814 0.6036 0.044 Uiso 1 1 calc R
H3B H 0.2532 0.5614 0.557 0.044 Uiso 1 1 calc R
O4 O 0.18224(16) 0.39075(15) 0.53439(8) 0.0481(4) Uani 1 1 d .
C5 C 0.0766(3) 0.3890(3) 0.49892(14) 0.0674(9) Uani 1 1 d .
H5A H 0.0124 0.3839 0.5249 0.101 Uiso 1 1 calc R
H5B H 0.0476 0.3203 0.471 0.101 Uiso 1 1 calc R
H5C H 0.0972 0.4615 0.4764 0.101 Uiso 1 1 calc R
C6 C 0.4426(2) 0.68085(18) 0.64744(10) 0.0317(5) Uani 1 1 d .
H6A H 0.474 0.7313 0.6843 0.038 Uiso 1 1 calc R
H6B H 0.3765 0.7017 0.6273 0.038 Uiso 1 1 calc R
C7 C 0.5439(2) 0.7073(2) 0.60695(11) 0.0385(5) Uani 1 1 d .
H7A H 0.5119 0.663 0.5683 0.046 Uiso 1 1 calc R
H7B H 0.5772 0.7928 0.599 0.046 Uiso 1 1 calc R
O8 O 0.63795(14) 0.67407(15) 0.63451(8) 0.0438(4) Uani 1 1 d .
C9 C 0.7405(3) 0.7058(3) 0.60054(15) 0.0724(10) Uani 1 1 d .
H9A H 0.7159 0.6648 0.5613 0.109 Uiso 1 1 calc R
H9B H 0.8037 0.6832 0.6214 0.109 Uiso 1 1 calc R
H9C H 0.7728 0.7914 0.5954 0.109 Uiso 1 1 calc R
C10 C 0.36639(16) 0.48799(16) 0.76937(9) 0.0216(4) Uani 1 1 d .
C11 C 0.31393(18) 0.53565(19) 0.71356(9) 0.0282(4) Uani 1 1 d .
H11A H 0.2314 0.4778 0.7002 0.034 Uiso 1 1 calc R
H11B H 0.306 0.6105 0.7251 0.034 Uiso 1 1 calc R
C12 C 0.47202(18) 0.59161(17) 0.80229(9) 0.0259(4) Uani 1 1 d .
F13 F 0.44518(12) 0.68560(10) 0.81609(6) 0.0429(3) Uani 1 1 d .
F14 F 0.56816(10) 0.63208(10) 0.76935(5) 0.0317(3) Uani 1 1 d .
F15 F 0.51575(11) 0.56156(10) 0.85470(5) 0.0341(3) Uani 1 1 d .
C16 C 0.26207(18) 0.44105(19) 0.81105(10) 0.0299(5) Uani 1 1 d .
F17 F 0.29574(11) 0.39818(12) 0.86200(6) 0.0400(3) Uani 1 1 d .
F18 F 0.16862(10) 0.35017(11) 0.78394(6) 0.0411(3) Uani 1 1 d .
F19 F 0.21610(12) 0.52024(12) 0.82797(6) 0.0446(3) Uani 1 1 d .
O20 O 0.40428(11) 0.40023(10) 0.75654(6) 0.0204(3) Uani 1 1 d .
C21 C 0.81769(16) 0.43395(16) 0.79410(9) 0.0218(4) Uani 1 1 d .
O22 O 0.69511(11) 0.38437(11) 0.78544(6) 0.0220(3) Uani 1 1 d .
C23 C 0.85720(18) 0.56802(18) 0.80891(10) 0.0301(5) Uani 1 1 d .
F24 F 0.80828(13) 0.58535(11) 0.85838(6) 0.0421(3) Uani 1 1 d .
F25 F 0.81866(11) 0.62492(10) 0.76553(6) 0.0382(3) Uani 1 1 d .
F26 F 0.97851(11) 0.62688(11) 0.81919(7) 0.0461(4) Uani 1 1 d .
C27 C 0.87437(16) 0.42032(17) 0.73629(9) 0.0250(4) Uani 1 1 d .
F28 F 0.83636(10) 0.46974(10) 0.68886(5) 0.0305(3) Uani 1 1 d .
F29 F 0.99697(10) 0.46708(12) 0.73953(6) 0.0384(3) Uani 1 1 d .
F30 F 0.84157(10) 0.30576(10) 0.72019(5) 0.0315(3) Uani 1 1 d .
C31 C 0.75398(17) 0.20979(17) 0.90120(9) 0.0246(4) Uani 1 1 d .
H31A H 0.7051 0.1245 0.8936 0.03 Uiso 1 1 calc R
H31B H 0.6957 0.2497 0.9042 0.03 Uiso 1 1 calc R
C32 C 0.82633(18) 0.22428(18) 0.96167(9) 0.0291(5) Uani 1 1 d .
H32A H 0.7733 0.1741 0.9909 0.035 Uiso 1 1 calc R
H32B H 0.8955 0.1987 0.9582 0.035 Uiso 1 1 calc R
O33 O 0.87061(17) 0.34290(14) 0.98161(7) 0.0491(5) Uani 1 1 d .
C34 C 0.9368(3) 0.3625(3) 1.03873(12) 0.0668(9) Uani 1 1 d .
H34A H 0.8854 0.3111 1.0675 0.1 Uiso 1 1 calc R
H34B H 0.9604 0.4453 1.0518 0.1 Uiso 1 1 calc R
H34C H 1.0102 0.3447 1.0363 0.1 Uiso 1 1 calc R
N35 N 0.82191(13) 0.25423(13) 0.84873(7) 0.0218(3) Uani 1 1 d .
C36 C 0.87441(17) 0.38433(16) 0.84795(9) 0.0249(4) Uani 1 1 d .
H36A H 0.9637 0.4112 0.8456 0.03 Uiso 1 1 calc R
H36B H 0.8606 0.4171 0.8858 0.03 Uiso 1 1 calc R
C37 C 0.91100(17) 0.20113(18) 0.83810(10) 0.0285(5) Uani 1 1 d .
H37A H 0.9725 0.2204 0.873 0.034 Uiso 1 1 calc R
H37B H 0.954 0.2372 0.8028 0.034 Uiso 1 1 calc R
C38 C 0.85602(19) 0.06923(19) 0.82781(10) 0.0330(5) Uani 1 1 d .
H38A H 0.9213 0.0393 0.822 0.04 Uiso 1 1 calc R
H38B H 0.8146 0.0317 0.8632 0.04 Uiso 1 1 calc R
O39 O 0.77050(13) 0.03907(12) 0.77651(8) 0.0370(4) Uani 1 1 d .
C40 C 0.7205(2) -0.0848(2) 0.76362(15) 0.0589(8) Uani 1 1 d .
H40A H 0.7861 -0.1116 0.7556 0.088 Uiso 1 1 calc R
H40B H 0.6614 -0.1023 0.7284 0.088 Uiso 1 1 calc R
H40C H 0.6795 -0.1258 0.7979 0.088 Uiso 1 1 calc R
O41 O 0.51076(12) 0.22708(11) 0.65367(6) 0.0236(3) Uani 1 1 d .
C42 C 0.51437(17) 0.17830(17) 0.60031(9) 0.0238(4) Uani 1 1 d .
C43 C 0.54849(19) 0.06889(19) 0.61076(9) 0.0299(5) Uani 1 1 d .
F44 F 0.47020(11) -0.00792(10) 0.64521(6) 0.0385(3) Uani 1 1 d .
F45 F 0.65922(11) 0.09483(12) 0.64054(6) 0.0395(3) Uani 1 1 d .
F46 F 0.54853(14) 0.00787(12) 0.56076(6) 0.0480(4) Uani 1 1 d .
C47 C 0.61639(19) 0.26729(19) 0.56559(9) 0.0321(5) Uani 1 1 d .
F48 F 0.72862(11) 0.30024(13) 0.59352(6) 0.0482(4) Uani 1 1 d .
F49 F 0.62352(11) 0.23011(12) 0.51003(5) 0.0422(3) Uani 1 1 d .
F50 F 0.59562(13) 0.36823(11) 0.55869(6) 0.0466(3) Uani 1 1 d .
C51 C 0.39638(17) 0.14672(17) 0.55657(9) 0.0242(4) Uani 1 1 d .
H51A H 0.3939 0.221 0.5403 0.029 Uiso 1 1 calc R
H51B H 0.4032 0.0984 0.5226 0.029 Uiso 1 1 calc R
N60 N 0.27971(14) 0.08256(14) 0.58190(7) 0.0237(3) Uani 1 1 d .
C61 C 0.23634(19) -0.04637(17) 0.57119(9) 0.0282(4) Uani 1 1 d .
H61A H 0.3048 -0.0674 0.5599 0.034 Uiso 1 1 calc R
H61B H 0.172 -0.0707 0.5375 0.034 Uiso 1 1 calc R
C62 C 0.1856(2) -0.11254(17) 0.62626(10) 0.0315(5) Uani 1 1 d .
H62A H 0.2511 -0.0951 0.6592 0.038 Uiso 1 1 calc R
H62B H 0.1208 -0.0882 0.6397 0.038 Uiso 1 1 calc R
O63 O 0.13725(16) -0.23457(13) 0.61041(8) 0.0463(4) Uani 1 1 d .
C64 C 0.0880(2) -0.3037(2) 0.65922(12) 0.0457(6) Uani 1 1 d .
H64A H 0.1528 -0.2916 0.6913 0.069 Uiso 1 1 calc R
H64B H 0.0525 -0.3874 0.6464 0.069 Uiso 1 1 calc R
H64C H 0.0244 -0.2802 0.6738 0.069 Uiso 1 1 calc R
C65 C 0.18860(18) 0.12898(19) 0.55667(10) 0.0307(5) Uani 1 1 d .
H65A H 0.1707 0.1062 0.5136 0.037 Uiso 1 1 calc R
H65B H 0.2254 0.2164 0.56 0.037 Uiso 1 1 calc R
C66 C 0.0691(2) 0.0877(2) 0.58543(10) 0.0382(5) Uani 1 1 d .
H66A H 0.013 0.1207 0.5646 0.046 Uiso 1 1 calc R
H66B H 0.0301 0.0005 0.5821 0.046 Uiso 1 1 calc R
O67 O 0.09121(13) 0.12557(16) 0.64644(7) 0.0432(4) Uani 1 1 d .
C68 C -0.0183(2) 0.1008(3) 0.67435(14) 0.0722(10) Uani 1 1 d .
H68A H -0.0659 0.1426 0.6543 0.108 Uiso 1 1 calc R
H68B H 0.0014 0.1272 0.7165 0.108 Uiso 1 1 calc R
H68C H -0.0661 0.0156 0.6715 0.108 Uiso 1 1 calc R
O70 O 0.40913(11) 0.11529(11) 0.81328(6) 0.0228(3) Uani 1 1 d .
C71 C 0.33892(16) 0.02212(16) 0.84230(8) 0.0208(4) Uani 1 1 d .
C72 C 0.20308(18) -0.00984(19) 0.81988(10) 0.0298(5) Uani 1 1 d .
F73 F 0.12322(12) -0.09971(15) 0.84639(7) 0.0644(5) Uani 1 1 d .
F74 F 0.17967(11) -0.03664(11) 0.76085(6) 0.0383(3) Uani 1 1 d .
F75 F 0.17075(13) 0.08296(15) 0.82683(7) 0.0590(4) Uani 1 1 d .
C76 C 0.37169(19) -0.08624(17) 0.82795(10) 0.0287(5) Uani 1 1 d .
F77 F 0.48984(12) -0.06238(12) 0.84562(6) 0.0442(3) Uani 1 1 d .
F78 F 0.30739(14) -0.18440(11) 0.85506(7) 0.0516(4) Uani 1 1 d .
F79 F 0.35961(13) -0.11394(11) 0.76935(6) 0.0417(3) Uani 1 1 d .
C80 C 0.35302(19) 0.03342(17) 0.91332(9) 0.0253(4) Uani 1 1 d .
H80A H 0.2735 -0.0149 0.928 0.03 Uiso 1 1 calc R
H80B H 0.4126 -0.0012 0.9282 0.03 Uiso 1 1 calc R
C81 C 0.29186(19) 0.18818(18) 0.95461(9) 0.0288(4) Uani 1 1 d .
H81A H 0.2304 0.1683 0.9197 0.035 Uiso 1 1 calc R
H81B H 0.3246 0.2751 0.9612 0.035 Uiso 1 1 calc R
C82 C 0.2269(2) 0.1313(2) 1.00981(12) 0.0427(6) Uani 1 1 d .
H82A H 0.2004 0.0442 1.0066 0.051 Uiso 1 1 calc R
H82B H 0.2823 0.1605 1.0467 0.051 Uiso 1 1 calc R
O83 O 0.12542(17) 0.16384(18) 1.01101(8) 0.0547(5) Uani 1 1 d .
C84 C 0.0623(3) 0.1216(3) 1.06274(13) 0.0603(8) Uani 1 1 d .
H84A H 0.0347 0.0353 1.0628 0.09 Uiso 1 1 calc R
H84B H -0.0085 0.1445 1.0623 0.09 Uiso 1 1 calc R
H84C H 0.1172 0.156 1.0986 0.09 Uiso 1 1 calc R
N85 N 0.39226(14) 0.15299(14) 0.93971(7) 0.0232(3) Uani 1 1 d .
C86 C 0.48551(19) 0.17085(18) 0.99037(9) 0.0299(5) Uani 1 1 d .
H86A H 0.551 0.1475 0.9769 0.036 Uiso 1 1 calc R
H86B H 0.4475 0.1175 1.0224 0.036 Uiso 1 1 calc R
C87 C 0.5422(2) 0.2950(2) 1.01610(10) 0.0361(5) Uani 1 1 d .
H87A H 0.4802 0.3158 1.0352 0.043 Uiso 1 1 calc R
H87B H 0.6088 0.3012 1.047 0.043 Uiso 1 1 calc R
O88 O 0.58964(14) 0.37449(13) 0.96987(7) 0.0358(4) Uani 1 1 d .
C89 C 0.6658(2) 0.4889(2) 0.99361(12) 0.0480(6) Uani 1 1 d .
H89A H 0.6195 0.5191 1.0188 0.072 Uiso 1 1 calc R
H89B H 0.694 0.5423 0.9608 0.072 Uiso 1 1 calc R
H89C H 0.7364 0.484 1.0176 0.072 Uiso 1 1 calc R

loop_
_atom_site_aniso_label
_atom_site_aniso_U_11
_atom_site_aniso_U_22
_atom_site_aniso_U_33
_atom_site_aniso_U_23
_atom_site_aniso_U_13
_atom_site_aniso_U_12
K1 0.02300(19) 0.0214(2) 0.0189(2) 0.00167(16) 0.00106(16) 0.00901(16)
K2 0.02148(19) 0.0221(2) 0.0191(2) -0.00051(16) 0.00081(16) 0.00731(16)
K3 0.0263(2) 0.0210(2) 0.0179(2) -0.00068(16) 0.00014(16) 0.00728(16)
K4 0.0259(2) 0.0202(2) 0.0170(2) 0.00101(16) 0.00095(16) 0.00959(16)
N1 0.0331(9) 0.0238(8) 0.0207(9) 0.0030(7) 0.0008(7) 0.0128(7)
C2 0.0376(11) 0.0280(11) 0.0278(12) 0.0014(9) -0.0015(9) 0.0176(9)
C3 0.0476(13) 0.0358(12) 0.0305(13) -0.0038(10) -0.0094(10) 0.0236(10)
O4 0.0591(10) 0.0476(10) 0.0429(10) -0.0160(8) -0.0248(8) 0.0322(9)
C5 0.0678(19) 0.078(2) 0.060(2) -0.0224(17) -0.0342(16) 0.0394(17)
C6 0.0412(12) 0.0250(10) 0.0295(12) 0.0046(9) -0.0014(10) 0.0138(9)
C7 0.0452(13) 0.0355(12) 0.0342(13) 0.0153(10) 0.0025(10) 0.0146(10)
O8 0.0378(8) 0.0508(10) 0.0449(10) 0.0257(8) 0.0107(7) 0.0176(8)
C9 0.0522(16) 0.094(2) 0.079(2) 0.048(2) 0.0301(16) 0.0322(17)
C10 0.0235(9) 0.0220(9) 0.0213(10) 0.0007(8) 0.0019(8) 0.0108(8)
C11 0.0287(10) 0.0346(11) 0.0272(12) 0.0053(9) 0.0024(9) 0.0188(9)
C12 0.0328(10) 0.0225(10) 0.0265(11) -0.0023(8) 0.0000(9) 0.0158(8)
F13 0.0510(8) 0.0264(6) 0.0575(9) -0.0111(6) 0.0006(7) 0.0227(6)
F14 0.0278(6) 0.0282(6) 0.0337(7) -0.0020(5) 0.0023(5) 0.0044(5)
F15 0.0454(7) 0.0308(6) 0.0229(7) -0.0055(5) -0.0088(5) 0.0133(6)
C16 0.0305(10) 0.0357(12) 0.0290(12) 0.0048(9) 0.0054(9) 0.0180(9)
F17 0.0413(7) 0.0568(8) 0.0285(7) 0.0167(6) 0.0117(6) 0.0241(6)
F18 0.0252(6) 0.0429(7) 0.0474(8) 0.0069(6) 0.0060(6) 0.0036(6)
F19 0.0463(7) 0.0586(9) 0.0454(9) 0.0047(7) 0.0187(6) 0.0355(7)
O20 0.0241(6) 0.0185(6) 0.0198(7) -0.0011(5) 0.0003(5) 0.0098(5)
C21 0.0212(9) 0.0214(9) 0.0194(10) 0.0017(8) -0.0023(8) 0.0047(7)
O22 0.0187(6) 0.0240(7) 0.0199(7) 0.0007(6) -0.0004(5) 0.0048(5)
C23 0.0302(10) 0.0249(10) 0.0287(12) 0.0030(9) -0.0050(9) 0.0044(8)
F24 0.0624(8) 0.0321(7) 0.0316(8) -0.0059(6) 0.0029(6) 0.0178(6)
F25 0.0483(7) 0.0259(6) 0.0376(8) 0.0069(6) -0.0060(6) 0.0128(6)
F26 0.0340(7) 0.0264(6) 0.0621(10) 0.0004(6) -0.0121(6) -0.0031(5)
C27 0.0195(9) 0.0275(10) 0.0243(11) 0.0054(8) -0.0002(8) 0.0049(8)
F28 0.0305(6) 0.0392(7) 0.0208(6) 0.0106(5) 0.0012(5) 0.0123(5)
F29 0.0192(5) 0.0550(8) 0.0361(8) 0.0099(6) 0.0032(5) 0.0081(5)
F30 0.0390(6) 0.0319(6) 0.0248(7) 0.0007(5) 0.0059(5) 0.0142(5)
C31 0.0238(9) 0.0247(10) 0.0227(11) 0.0034(8) 0.0016(8) 0.0063(8)
C32 0.0334(11) 0.0297(11) 0.0236(11) 0.0060(9) 0.0004(9) 0.0117(9)
O33 0.0763(12) 0.0319(9) 0.0242(9) 0.0004(7) -0.0203(8) 0.0083(8)
C34 0.092(2) 0.0497(16) 0.0315(15) 0.0010(13) -0.0281(15) 0.0029(15)
N35 0.0211(7) 0.0212(8) 0.0212(9) 0.0037(7) 0.0002(6) 0.0060(6)
C36 0.0247(9) 0.0227(10) 0.0211(11) 0.0035(8) -0.0051(8) 0.0032(8)
C37 0.0215(9) 0.0347(11) 0.0300(12) 0.0038(9) 0.0004(8) 0.0116(8)
C38 0.0316(11) 0.0355(12) 0.0378(13) 0.0072(10) 0.0056(10) 0.0189(9)
O39 0.0328(8) 0.0245(7) 0.0521(11) -0.0037(7) -0.0036(7) 0.0105(6)
C40 0.0497(15) 0.0290(13) 0.094(2) -0.0138(14) 0.0018(15) 0.0120(11)
O41 0.0309(7) 0.0252(7) 0.0140(7) -0.0060(5) 0.0006(6) 0.0103(6)
C42 0.0310(10) 0.0239(10) 0.0158(10) -0.0023(8) 0.0005(8) 0.0097(8)
C43 0.0396(12) 0.0348(11) 0.0184(11) -0.0058(9) -0.0011(9) 0.0182(10)
F44 0.0476(7) 0.0310(7) 0.0376(8) 0.0076(6) -0.0005(6) 0.0164(6)
F45 0.0390(7) 0.0520(8) 0.0345(8) -0.0075(6) -0.0039(6) 0.0268(6)
F46 0.0836(10) 0.0501(8) 0.0248(7) -0.0148(6) -0.0052(7) 0.0439(8)
C47 0.0339(11) 0.0373(12) 0.0201(11) -0.0042(9) 0.0013(9) 0.0081(9)
F48 0.0319(7) 0.0629(9) 0.0333(8) 0.0012(7) -0.0007(6) -0.0001(6)
F49 0.0423(7) 0.0565(8) 0.0207(7) -0.0042(6) 0.0104(6) 0.0093(6)
F50 0.0557(8) 0.0292(7) 0.0492(9) 0.0102(6) 0.0185(7) 0.0067(6)
C51 0.0325(10) 0.0235(10) 0.0146(10) -0.0004(8) 0.0014(8) 0.0086(8)
N60 0.0298(8) 0.0204(8) 0.0182(9) -0.0023(7) -0.0015(7) 0.0074(7)
C61 0.0352(11) 0.0236(10) 0.0205(11) -0.0034(8) -0.0011(9) 0.0056(9)
C62 0.0379(11) 0.0248(10) 0.0257(12) 0.0002(9) 0.0009(9) 0.0052(9)
O63 0.0616(11) 0.0241(8) 0.0396(10) 0.0020(7) 0.0079(8) 0.0001(7)
C64 0.0464(13) 0.0343(13) 0.0505(16) 0.0158(12) 0.0088(12) 0.0072(11)
C65 0.0347(11) 0.0333(11) 0.0234(11) -0.0012(9) -0.0058(9) 0.0135(9)
C66 0.0331(11) 0.0496(14) 0.0315(13) -0.0062(11) -0.0074(10) 0.0173(10)
O67 0.0321(8) 0.0662(11) 0.0326(9) -0.0112(8) -0.0005(7) 0.0208(8)
C68 0.0418(15) 0.121(3) 0.056(2) -0.0180(19) 0.0063(14) 0.0334(17)
O70 0.0279(7) 0.0190(6) 0.0184(7) 0.0029(5) 0.0041(5) 0.0049(5)
C71 0.0249(9) 0.0187(9) 0.0198(10) 0.0016(8) 0.0061(8) 0.0087(7)
C72 0.0276(10) 0.0357(11) 0.0250(12) 0.0003(9) 0.0059(9) 0.0099(9)
F73 0.0297(7) 0.0874(12) 0.0530(10) 0.0252(9) 0.0105(7) -0.0057(7)
F74 0.0332(6) 0.0481(8) 0.0278(7) -0.0081(6) -0.0044(5) 0.0102(6)
F75 0.0545(9) 0.0800(11) 0.0600(10) -0.0315(8) -0.0210(7) 0.0506(8)
C76 0.0366(11) 0.0226(10) 0.0287(12) 0.0025(9) 0.0084(9) 0.0123(9)
F77 0.0451(7) 0.0525(8) 0.0486(9) -0.0074(7) 0.0004(6) 0.0344(7)
F78 0.0792(10) 0.0213(6) 0.0582(10) 0.0105(6) 0.0289(8) 0.0187(7)
F79 0.0619(8) 0.0405(7) 0.0298(7) -0.0102(6) 0.0049(6) 0.0274(7)
C80 0.0359(11) 0.0222(10) 0.0205(11) 0.0037(8) 0.0051(8) 0.0135(8)
C81 0.0412(11) 0.0283(10) 0.0235(11) 0.0040(9) 0.0068(9) 0.0196(9)
C82 0.0438(13) 0.0503(14) 0.0466(15) 0.0077(12) 0.0144(11) 0.0301(12)
O83 0.0619(11) 0.0776(13) 0.0471(11) 0.0242(10) 0.0239(9) 0.0480(10)
C84 0.0632(17) 0.089(2) 0.0504(18) 0.0262(16) 0.0293(14) 0.0487(17)
N85 0.0320(8) 0.0236(8) 0.0168(9) 0.0012(7) 0.0035(7) 0.0134(7)
C86 0.0370(11) 0.0343(11) 0.0202(11) 0.0012(9) 0.0000(9) 0.0159(9)
C87 0.0469(13) 0.0413(13) 0.0196(11) -0.0009(10) -0.0008(10) 0.0169(11)
O88 0.0464(9) 0.0309(8) 0.0231(8) -0.0063(6) -0.0018(7) 0.0075(7)
C89 0.0601(16) 0.0319(12) 0.0389(15) -0.0103(11) -0.0034(12) 0.0040(11)

loop_
_atom_type_symbol
_atom_type_description
_atom_type_scat_dispersion_real
_atom_type_scat_dispersion_imag
_atom_type_scat_source
C C 0.0033 0.0016 'International Tables Vol C Tables 4.2.6.8 and 6.1.1.4'
H H 0 0 'International Tables Vol C Tables 4.2.6.8 and 6.1.1.4'
N N 0.0061 0.0033 'International Tables Vol C Tables 4.2.6.8 and 6.1.1.4'
O O 0.0106 0.006 'International Tables Vol C Tables 4.2.6.8 and 6.1.1.4'
F F 0.0171 0.0103 'International Tables Vol C Tables 4.2.6.8 and 6.1.1.4'
K K 0.2009 0.2494 'International Tables Vol C Tables 4.2.6.8 and 6.1.1.4'

loop_
_geom_angle_atom_site_label_1
_geom_angle_atom_site_label_2
_geom_angle_atom_site_label_3
_geom_angle
O20 K1 O41 88.20(4)
O20 K1 O22 82.82(4)
O41 K1 O22 83.56(4)
O20 K1 O8 112.91(4)
O41 K1 O8 136.02(5)
O22 K1 O8 134.97(5)
O20 K1 F28 143.26(4)
O41 K1 F28 88.89(4)
O22 K1 F28 60.47(3)
O8 K1 F28 94.08(4)
O20 K1 F14 59.95(4)
O41 K1 F14 147.78(4)
O22 K1 F14 87.43(4)
O8 K1 F14 68.28(5)
F28 K1 F14 113.20(4)
O20 K1 N1 59.78(4)
O41 K1 N1 110.87(4)
O22 K1 N1 138.29(4)
O8 K1 N1 58.17(4)
F28 K1 N1 152.25(4)
F14 K1 N1 59.12(4)
O20 K1 F25 107.91(4)
O41 K1 F25 134.15(4)
O22 K1 F25 57.58(4)
O8 K1 F25 77.40(4)
F28 K1 F25 52.53(4)
F14 K1 F25 60.72(3)
N1 K1 F25 114.34(4)
O20 K1 F50 128.54(4)
O41 K1 F50 55.48(4)
O22 K1 F50 121.64(4)
O8 K1 F50 82.39(5)
F28 K1 F50 77.48(4)
F14 K1 F50 149.03(4)
N1 K1 F50 97.38(4)
F25 K1 F50 123.51(4)
O20 K1 C2 68.02(5)
O41 K1 C2 88.28(5)
O22 K1 C2 149.95(5)
O8 K1 C2 67.18(5)
F28 K1 C2 148.45(5)
F14 K1 C2 84.23(4)
N1 K1 C2 25.24(5)
F25 K1 C2 137.55(4)
F50 K1 C2 75.10(5)
O20 K1 C10 20.58(4)
O41 K1 C10 106.77(4)
O22 K1 C10 93.74(4)
O8 K1 C10 92.92(5)
F28 K1 C10 148.62(4)
F14 K1 C10 42.99(4)
N1 K1 C10 45.06(4)
F25 K1 C10 99.67(4)
F50 K1 C10 133.81(4)
C2 K1 C10 61.08(5)
O20 K1 C21 100.62(4)
O41 K1 C21 93.33(4)
O22 K1 C21 20.07(4)
O8 K1 C21 118.03(5)
F28 K1 C21 43.05(4)
F14 K1 C21 88.39(4)
N1 K1 C21 146.99(5)
F25 K1 C21 42.39(4)
F50 K1 C21 115.07(4)
C2 K1 C21 168.49(5)
C10 K1 C21 107.63(5)
O22 K2 O70 91.71(4)
O22 K2 O39 117.80(4)
O70 K2 O39 124.57(4)
O22 K2 O41 83.04(4)
O70 K2 O41 92.04(4)
O39 K2 O41 134.36(5)
O22 K2 F30 61.05(4)
O70 K2 F30 152.74(4)
O39 K2 F30 72.76(4)
O41 K2 F30 86.16(4)
O22 K2 F45 116.53(4)
O70 K2 F45 134.77(4)
O39 K2 F45 74.34(4)
O41 K2 F45 60.09(4)
F30 K2 F45 66.34(4)
O22 K2 N35 61.34(4)
O70 K2 N35 106.12(4)
O39 K2 N35 60.83(4)
O41 K2 N35 139.80(4)
F30 K2 N35 61.36(4)
F45 K2 N35 118.16(4)
O22 K2 F44 137.21(4)
O70 K2 F44 93.85(4)
O39 K2 F44 93.14(4)
O41 K2 F44 54.40(4)
F30 K2 F44 106.89(4)
F45 K2 F44 41.29(4)
N35 K2 F44 153.15(4)
O22 K2 F77 126.15(4)
O70 K2 F77 53.68(3)
O39 K2 F77 71.41(4)
O41 K2 F77 130.73(4)
F30 K2 F77 141.00(3)
F45 K2 F77 116.87(4)
N35 K2 F77 87.70(4)
F44 K2 F77 90.01(4)
O22 K2 C43 119.36(5)
O70 K2 C43 112.60(5)
O39 K2 C43 93.19(5)
O41 K2 C43 43.78(4)
F30 K2 C43 84.47(5)
F45 K2 C43 23.19(4)
N35 K2 C43 141.13(5)
F44 K2 C43 23.48(4)
F77 K2 C43 112.30(5)
O22 K2 C21 21.30(4)
O70 K2 C21 109.47(4)
O39 K2 C21 97.23(5)
O41 K2 C21 94.15(4)
F30 K2 C21 43.77(4)
F45 K2 C21 107.56(4)
N35 K2 C21 46.22(4)
F44 K2 C21 142.08(4)
F77 K2 C21 127.86(4)
C43 K2 C21 119.16(5)
O22 K2 C31 69.48(4)
O70 K2 C31 82.90(4)
O39 K2 C31 67.89(5)
O41 K2 C31 151.81(4)
F30 K2 C31 85.94(4)
F45 K2 C31 138.40(4)
N35 K2 C31 24.69(4)
F44 K2 C31 153.31(4)
F77 K2 C31 66.68(4)
C43 K2 C31 160.66(5)
C21 K2 C31 62.11(5)
O41 K3 O20 90.37(4)
O41 K3 O67 120.17(5)
O20 K3 O67 114.14(5)
O41 K3 O70 94.31(4)
O20 K3 O70 87.33(4)
O67 K3 O70 137.58(5)
O41 K3 F74 124.82(4)
O20 K3 F74 130.82(4)
O67 K3 F74 79.39(5)
O70 K3 F74 59.83(4)
O41 K3 N60 62.68(4)
O20 K3 N60 133.33(4)
O67 K3 N60 61.15(4)
O70 K3 N60 129.17(4)
F74 K3 N60 95.30(4)
O41 K3 F75 147.79(4)
O20 K3 F75 91.59(4)
O67 K3 F75 88.02(4)
O70 K3 F75 53.70(4)
F74 K3 F75 39.96(4)
N60 K3 F75 131.90(4)
O41 K3 C72 129.52(5)
O20 K3 C72 108.99(5)
O67 K3 C72 94.26(5)
O70 K3 C72 43.33(4)
F74 K3 C72 22.63(4)
N60 K3 C72 117.59(5)
F75 K3 C72 23.01(4)
O41 K3 K2 48.32(3)
O20 K3 K2 88.66(3)
O67 K3 K2 155.89(4)
O70 K3 K2 45.99(3)
F74 K3 K2 91.76(3)
N60 K3 K2 97.91(3)
F75 K3 K2 99.58(3)
C72 K3 K2 84.93(4)
O41 K3 K1 46.11(3)
O20 K3 K1 44.68(3)
O67 K3 K1 125.30(4)
O70 K3 K1 96.03(3)
F74 K3 K1 155.31(3)
N60 K3 K1 96.98(3)
F75 K3 K1 131.01(3)
C72 K3 K1 137.48(4)
K2 K3 K1 65.392(13)
O41 K3 K4 90.28(3)
O20 K3 K4 44.70(3)
O67 K3 K4 145.59(4)
O70 K3 K4 42.80(3)
F74 K3 K4 96.80(3)
N60 K3 K4 152.54(3)
F75 K3 K4 69.22(3)
C72 K3 K4 74.95(4)
K2 K3 K4 57.224(12)
K1 K3 K4 63.612(13)
O70 K4 O22 94.10(4)
O70 K4 O20 89.68(4)
O22 K4 O20 83.25(4)
O70 K4 O88 117.62(4)
O22 K4 O88 111.33(5)
O20 K4 O88 146.69(4)
O70 K4 F15 149.89(4)
O22 K4 F15 94.14(4)
O20 K4 F15 62.66(4)
O88 K4 F15 85.88(4)
O70 K4 F17 101.76(4)
O22 K4 F17 138.16(4)
O20 K4 F17 58.68(4)
O88 K4 F17 95.14(4)
F15 K4 F17 54.83(4)
O70 K4 N85 62.55(4)
O22 K4 N85 137.44(4)
O20 K4 N85 127.98(4)
O88 K4 N85 60.45(5)
F15 K4 N85 124.35(4)
F17 K4 N85 83.57(4)
O70 K4 C10 106.18(5)
O22 K4 C10 95.04(4)
O20 K4 C10 21.05(4)
O88 K4 C10 125.69(5)
F15 K4 C10 44.21(4)
F17 K4 C10 43.43(4)
N85 K4 C10 124.47(4)
O70 K4 C12 131.23(5)
O22 K4 C12 88.13(4)
O20 K4 C12 42.16(4)
O88 K4 C12 106.50(5)
F15 K4 C12 20.68(4)
F17 K4 C12 52.56(4)
N85 K4 C12 134.30(5)
C10 K4 C12 25.48(5)
O70 K4 K2 47.97(3)
O22 K4 K2 46.61(3)
O20 K4 K2 90.21(3)
O88 K4 K2 121.88(4)
F15 K4 K2 136.39(3)
F17 K4 K2 139.11(3)
N85 K4 K2 99.20(3)
C10 K4 K2 110.91(3)
C12 K4 K2 121.56(4)
O70 K4 K3 46.51(3)
O22 K4 K3 84.83(3)
O20 K4 K3 43.34(3)
O88 K4 K3 159.76(3)
F15 K4 K3 105.66(3)
F17 K4 K3 78.96(3)
N85 K4 K3 99.47(4)
C10 K4 K3 61.80(3)
C12 K4 K3 85.43(4)
K2 K4 K3 60.271(13)
O70 K4 K1 93.52(3)
O22 K4 K1 42.27(3)
O20 K4 K1 41.00(3)
O88 K4 K1 142.89(3)
F15 K4 K1 73.79(3)
F17 K4 K1 97.78(3)
N85 K4 K1 155.60(4)
C10 K4 K1 54.60(3)
C12 K4 K1 57.62(3)
K2 K4 K1 64.011(13)
K3 K4 K1 57.350(13)
C2 N1 C11 113.24(17)
C2 N1 C6 114.33(16)
C11 N1 C6 113.45(16)
C2 N1 K1 91.68(10)
C11 N1 K1 110.38(11)
C6 N1 K1 111.80(12)
N1 C2 C3 116.53(17)
N1 C2 K1 63.08(9)
C3 C2 K1 176.93(15)
N1 C2 H2A 108.2
C3 C2 H2A 108.2
K1 C2 H2A 74.7
N1 C2 H2B 108.2
C3 C2 H2B 108.2
K1 C2 H2B 69.5
H2A C2 H2B 107.3
O4 C3 C2 107.20(17)
O4 C3 H3A 110.3
C2 C3 H3A 110.3
O4 C3 H3B 110.3
C2 C3 H3B 110.3
H3A C3 H3B 108.5
C3 O4 C5 112.98(19)
O4 C5 H5A 109.5
O4 C5 H5B 109.5
H5A C5 H5B 109.5
O4 C5 H5C 109.5
H5A C5 H5C 109.5
H5B C5 H5C 109.5
N1 C6 C7 113.40(17)
N1 C6 H6A 108.9
C7 C6 H6A 108.9
N1 C6 H6B 108.9
C7 C6 H6B 108.9
H6A C6 H6B 107.7
O8 C7 C6 109.50(17)
O8 C7 H7A 109.8
C6 C7 H7A 109.8
O8 C7 H7B 109.8
C6 C7 H7B 109.8
H7A C7 H7B 108.2
C9 O8 C7 112.03(18)
C9 O8 K1 112.58(15)
C7 O8 K1 122.94(12)
O8 C9 H9A 109.5
O8 C9 H9B 109.5
H9A C9 H9B 109.5
O8 C9 H9C 109.5
H9A C9 H9C 109.5
H9B C9 H9C 109.5
O20 C10 C12 109.98(15)
O20 C10 C16 108.82(15)
C12 C10 C16 108.30(16)
O20 C10 C11 114.24(16)
C12 C10 C11 108.93(15)
C16 C10 C11 106.35(15)
C12 C10 K1 84.79(10)
C16 C10 K1 152.25(12)
C11 C10 K1 91.48(10)
O20 C10 K4 45.84(8)
C12 C10 K4 79.97(10)
C16 C10 K4 87.16(10)
C11 C10 K4 159.69(12)
K1 C10 K4 70.76(4)
N1 C11 C10 112.36(15)
N1 C11 H11A 109.1
C10 C11 H11A 109.1
N1 C11 H11B 109.1
C10 C11 H11B 109.1
H11A C11 H11B 107.9
F14 C12 F13 106.18(15)
F14 C12 F15 105.23(15)
F13 C12 F15 105.19(16)
F14 C12 C10 110.96(16)
F13 C12 C10 115.10(16)
F15 C12 C10 113.41(15)
F14 C12 K4 98.29(10)
F13 C12 K4 147.04(13)
F15 C12 K4 45.95(8)
C10 C12 K4 74.55(10)
C12 F14 K1 114.56(10)
C12 F15 K4 113.37(10)
F18 C16 F19 106.60(16)
F18 C16 F17 105.57(16)
F19 C16 F17 106.24(17)
F18 C16 C10 109.97(17)
F19 C16 C10 115.19(16)
F17 C16 C10 112.66(16)
C16 F17 K4 113.27(10)
C10 O20 K3 139.06(11)
C10 O20 K1 115.87(10)
K3 O20 K1 90.94(4)
C10 O20 K4 113.11(11)
K3 O20 K4 91.96(4)
K1 O20 K4 97.04(4)
O22 C21 C27 109.81(16)
O22 C21 C23 109.23(15)
C27 C21 C23 107.89(15)
O22 C21 C36 114.40(15)
C27 C21 C36 109.72(15)
C23 C21 C36 105.52(16)
O22 C21 K2 45.41(8)
C27 C21 K2 84.40(10)
C23 C21 K2 154.59(12)
C36 C21 K2 90.28(10)
C27 C21 K1 81.73(10)
C23 C21 K1 87.84(11)
C36 C21 K1 157.92(12)
K2 C21 K1 71.66(4)
C21 O22 K4 136.41(11)
C21 O22 K2 113.28(11)
K4 O22 K2 86.89(4)
C21 O22 K1 116.28(10)
K4 O22 K1 96.85(4)
K2 O22 K1 98.55(4)
F26 C23 F24 106.15(17)
F26 C23 F25 106.50(16)
F24 C23 F25 105.64(17)
F26 C23 C21 114.53(17)
F24 C23 C21 110.54(16)
F25 C23 C21 112.87(17)
C23 F25 K1 111.86(11)
F29 C27 F30 105.97(15)
F29 C27 F28 105.76(14)
F30 C27 F28 105.41(16)
F29 C27 C21 115.20(17)
F30 C27 C21 110.98(15)
F28 C27 C21 112.79(15)
C27 F28 K1 114.04(10)
C27 F30 K2 114.28(10)
N35 C31 C32 118.04(16)
N35 C31 K2 57.85(9)
C32 C31 K2 172.31(13)
N35 C31 H31A 107.8
C32 C31 H31A 107.8
K2 C31 H31A 69.3
N35 C31 H31B 107.8
C32 C31 H31B 107.8
K2 C31 H31B 79.9
H31A C31 H31B 107.1
O33 C32 C31 109.70(16)
O33 C32 H32A 109.7
C31 C32 H32A 109.7
O33 C32 H32B 109.7
C31 C32 H32B 109.7
H32A C32 H32B 108.2
C32 O33 C34 112.78(18)
O33 C34 H34A 109.5
O33 C34 H34B 109.5
H34A C34 H34B 109.5
O33 C34 H34C 109.5
H34A C34 H34C 109.5
H34B C34 H34C 109.5
C37 N35 C31 113.91(15)
C37 N35 C36 112.72(15)
C31 N35 C36 112.90(16)
C37 N35 K2 108.34(12)
C31 N35 K2 97.46(10)
C36 N35 K2 110.36(11)
N35 C36 C21 112.67(15)
N35 C36 H36A 109.1
C21 C36 H36A 109.1
N35 C36 H36B 109.1
C21 C36 H36B 109.1
H36A C36 H36B 107.8
N35 C37 C38 114.06(16)
N35 C37 H37A 108.7
C38 C37 H37A 108.7
N35 C37 H37B 108.7
C38 C37 H37B 108.7
H37A C37 H37B 107.6
O39 C38 C37 109.99(17)
O39 C38 H38A 109.7
C37 C38 H38A 109.7
O39 C38 H38B 109.7
C37 C38 H38B 109.7
H38A C38 H38B 108.2
C40 O39 C38 111.74(19)
C40 O39 K2 116.21(14)
C38 O39 K2 120.26(12)
O39 C40 H40A 109.5
O39 C40 H40B 109.5
H40A C40 H40B 109.5
O39 C40 H40C 109.5
H40A C40 H40C 109.5
H40B C40 H40C 109.5
C42 O41 K3 125.26(11)
C42 O41 K1 130.07(11)
K3 O41 K1 89.66(4)
C42 O41 K2 118.57(11)
K3 O41 K2 87.34(4)
K1 O41 K2 94.73(4)
O41 C42 C43 108.92(16)
O41 C42 C47 109.89(16)
C43 C42 C47 107.01(16)
O41 C42 C51 115.47(15)
C43 C42 C51 111.15(16)
C47 C42 C51 103.99(15)
F44 C43 F46 106.54(17)
F44 C43 F45 104.54(16)
F46 C43 F45 105.94(16)
F44 C43 C42 110.61(16)
F46 C43 C42 114.90(17)
F45 C43 C42 113.56(17)
F44 C43 K2 68.46(10)
F46 C43 K2 157.00(13)
F45 C43 K2 56.50(9)
C42 C43 K2 87.26(11)
C43 F44 K2 88.06(11)
C43 F45 K2 100.31(10)
F48 C47 F49 106.38(16)
F48 C47 F50 105.49(17)
F49 C47 F50 105.52(17)
F48 C47 C42 114.17(17)
F49 C47 C42 114.93(17)
F50 C47 C42 109.60(16)
C47 F50 K1 104.49(11)
N60 C51 C42 116.32(15)
N60 C51 H51A 108.2
C42 C51 H51A 108.2
N60 C51 H51B 108.2
C42 C51 H51B 108.2
H51A C51 H51B 107.4
C51 N60 C61 112.71(15)
C51 N60 C65 108.51(15)
C61 N60 C65 110.97(16)
C51 N60 K3 105.03(11)
C61 N60 K3 119.64(11)
C65 N60 K3 98.73(11)
N60 C61 C62 111.43(16)
N60 C61 H61A 109.3
C62 C61 H61A 109.3
N60 C61 H61B 109.3
C62 C61 H61B 109.3
H61A C61 H61B 108
O63 C62 C61 107.43(17)
O63 C62 H62A 110.2
C61 C62 H62A 110.2
O63 C62 H62B 110.2
C61 C62 H62B 110.2
H62A C62 H62B 108.5
C64 O63 C62 111.52(18)
O63 C64 H64A 109.5
O63 C64 H64B 109.5
H64A C64 H64B 109.5
O63 C64 H64C 109.5
H64A C64 H64C 109.5
H64B C64 H64C 109.5
N60 C65 C66 115.65(17)
N60 C65 H65A 108.4
C66 C65 H65A 108.4
N60 C65 H65B 108.4
C66 C65 H65B 108.4
H65A C65 H65B 107.4
O67 C66 C65 109.62(17)
O67 C66 H66A 109.7
C65 C66 H66A 109.7
O67 C66 H66B 109.7
C65 C66 H66B 109.7
H66A C66 H66B 108.2
C68 O67 C66 112.37(18)
C68 O67 K3 122.65(16)
C66 O67 K3 123.11(12)
O67 C68 H68A 109.5
O67 C68 H68B 109.5
H68A C68 H68B 109.5
O67 C68 H68C 109.5
H68A C68 H68C 109.5
H68B C68 H68C 109.5
C71 O70 K4 127.66(11)
C71 O70 K2 132.59(11)
K4 O70 K2 86.35(4)
C71 O70 K3 120.03(11)
K4 O70 K3 90.69(4)
K2 O70 K3 86.31(4)
O70 C71 C72 109.57(16)
O70 C71 C76 109.24(14)
C72 C71 C76 107.46(16)
O70 C71 C80 116.83(16)
C72 C71 C80 109.08(15)
C76 C71 C80 104.19(15)
F73 C72 F75 106.81(17)
F73 C72 F74 105.86(17)
F75 C72 F74 103.85(17)
F73 C72 C71 115.52(17)
F75 C72 C71 110.76(17)
F74 C72 C71 113.17(15)
F73 C72 K3 157.38(14)
F75 C72 K3 70.94(12)
F74 C72 K3 54.96(9)
C71 C72 K3 85.32(10)
C72 F74 K3 102.40(11)
C72 F75 K3 86.05(11)
F78 C76 F79 107.09(17)
F78 C76 F77 106.27(17)
F79 C76 F77 105.26(16)
F78 C76 C71 114.31(16)
F79 C76 C71 113.34(16)
F77 C76 C71 109.95(16)
C76 F77 K2 98.03(11)
N85 C80 C71 116.36(15)
N85 C80 H80A 108.2
C71 C80 H80A 108.2
N85 C80 H80B 108.2
C71 C80 H80B 108.2
H80A C80 H80B 107.3
N85 C81 C82 115.74(16)
N85 C81 H81A 108.3
C82 C81 H81A 108.3
N85 C81 H81B 108.3
C82 C81 H81B 108.3
H81A C81 H81B 107.4
O83 C82 C81 106.19(18)
O83 C82 H82A 110.5
C81 C82 H82A 110.5
O83 C82 H82B 110.5
C81 C82 H82B 110.5
H82A C82 H82B 108.7
C82 O83 C84 111.00(19)
O83 C84 H84A 109.5
O83 C84 H84B 109.5
H84A C84 H84B 109.5
O83 C84 H84C 109.5
H84A C84 H84C 109.5
H84B C84 H84C 109.5
C80 N85 C81 114.50(16)
C80 N85 C86 110.62(15)
C81 N85 C86 112.98(16)
C80 N85 K4 111.20(11)
C81 N85 K4 101.08(11)
C86 N85 K4 105.74(11)
N85 C86 C87 114.75(17)
N85 C86 H86A 108.6
C87 C86 H86A 108.6
N85 C86 H86B 108.6
C87 C86 H86B 108.6
H86A C86 H86B 107.6
O88 C87 C86 109.64(18)
O88 C87 H87A 109.7
C86 C87 H87A 109.7
O88 C87 H87B 109.7
C86 C87 H87B 109.7
H87A C87 H87B 108.2
C89 O88 C87 111.44(17)
C89 O88 K4 122.02(14)
C87 O88 K4 125.30(12)
O88 C89 H89A 109.5
O88 C89 H89B 109.5
H89A C89 H89B 109.5
O88 C89 H89C 109.5
H89A C89 H89C 109.5
H89B C89 H89C 109.5

loop_
_geom_bond_atom_site_label_1
_geom_bond_atom_site_label_2
_geom_bond_distance
K1 O20 2.6416(13)
K1 O41 2.7067(14)
K1 O22 2.7073(14)
K1 O8 2.8150(16)
K1 F28 2.8625(12)
K1 F14 2.8792(13)
K1 N1 3.0596(16)
K1 F25 3.0758(14)
K1 F50 3.1555(15)
K1 C2 3.430(2)
K1 C10 3.4500(18)
K1 C21 3.5168(19)
K2 O22 2.6387(14)
K2 O70 2.6989(13)
K2 O39 2.7774(15)
K2 O41 2.8000(14)
K2 F30 2.8300(12)
K2 F45 2.8574(14)
K2 N35 2.9790(17)
K2 F44 3.1376(14)
K2 F77 3.3008(15)
K2 C43 3.371(2)
K2 C21 3.4032(19)
K2 C31 3.489(2)
K3 O41 2.6202(13)
K3 O20 2.6271(13)
K3 O67 2.7382(16)
K3 O70 2.7755(14)
K3 F74 2.8650(14)
K3 N60 3.0604(17)
K3 F75 3.2379(18)
K3 C72 3.418(2)
K3 K4 3.8253(7)
K4 O70 2.5991(14)
K4 O22 2.6341(13)
K4 O20 2.6923(13)
K4 O88 2.7085(16)
K4 F15 2.7610(13)
K4 F17 2.9623(13)
K4 N85 2.9738(16)
K4 C10 3.4518(19)
K4 C12 3.5264(19)
N1 C2 1.463(3)
N1 C11 1.466(3)
N1 C6 1.470(3)
C2 C3 1.525(3)
C2 H2A 0.99
C2 H2B 0.99
C3 O4 1.406(3)
C3 H3A 0.99
C3 H3B 0.99
O4 C5 1.424(3)
C5 H5A 0.98
C5 H5B 0.98
C5 H5C 0.98
C6 C7 1.503(3)
C6 H6A 0.99
C6 H6B 0.99
C7 O8 1.424(3)
C7 H7A 0.99
C7 H7B 0.99
O8 C9 1.417(3)
C9 H9A 0.98
C9 H9B 0.98
C9 H9C 0.98
C10 O20 1.348(2)
C10 C12 1.540(3)
C10 C16 1.547(3)
C10 C11 1.567(3)
C11 H11A 0.99
C11 H11B 0.99
C12 F14 1.344(2)
C12 F13 1.344(2)
C12 F15 1.357(2)
C16 F18 1.340(3)
C16 F19 1.344(2)
C16 F17 1.354(2)
C21 O22 1.346(2)
C21 C27 1.545(3)
C21 C23 1.552(3)
C21 C36 1.571(3)
C23 F26 1.345(2)
C23 F24 1.345(3)
C23 F25 1.348(2)
C27 F29 1.344(2)
C27 F30 1.344(2)
C27 F28 1.356(2)
C31 N35 1.470(2)
C31 C32 1.521(3)
C31 H31A 0.99
C31 H31B 0.99
C32 O33 1.401(3)
C32 H32A 0.99
C32 H32B 0.99
O33 C34 1.420(3)
C34 H34A 0.98
C34 H34B 0.98
C34 H34C 0.98
N35 C37 1.467(2)
N35 C36 1.474(2)
C36 H36A 0.99
C36 H36B 0.99
C37 C38 1.503(3)
C37 H37A 0.99
C37 H37B 0.99
C38 O39 1.423(3)
C38 H38A 0.99
C38 H38B 0.99
O39 C40 1.422(3)
C40 H40A 0.98
C40 H40B 0.98
C40 H40C 0.98
O41 C42 1.348(2)
C42 C43 1.550(3)
C42 C47 1.556(3)
C42 C51 1.564(3)
C43 F44 1.344(2)
C43 F46 1.346(2)
C43 F45 1.349(2)
C47 F48 1.339(2)
C47 F49 1.346(2)
C47 F50 1.353(3)
C51 N60 1.472(2)
C51 H51A 0.99
C51 H51B 0.99
N60 C61 1.474(2)
N60 C65 1.476(3)
C61 C62 1.518(3)
C61 H61A 0.99
C61 H61B 0.99
C62 O63 1.414(3)
C62 H62A 0.99
C62 H62B 0.99
O63 C64 1.413(3)
C64 H64A 0.98
C64 H64B 0.98
C64 H64C 0.98
C65 C66 1.514(3)
C65 H65A 0.99
C65 H65B 0.99
C66 O67 1.417(3)
C66 H66A 0.99
C66 H66B 0.99
O67 C68 1.417(3)
C68 H68A 0.98
C68 H68B 0.98
C68 H68C 0.98
O70 C71 1.339(2)
C71 C72 1.549(3)
C71 C76 1.554(3)
C71 C80 1.591(3)
C72 F73 1.330(2)
C72 F75 1.339(2)
C72 F74 1.347(2)
C76 F78 1.335(2)
C76 F79 1.341(2)
C76 F77 1.346(2)
C80 N85 1.463(3)
C80 H80A 0.99
C80 H80B 0.99
C81 N85 1.471(2)
C81 C82 1.539(3)
C81 H81A 0.99
C81 H81B 0.99
C82 O83 1.406(3)
C82 H82A 0.99
C82 H82B 0.99
O83 C84 1.425(3)
C84 H84A 0.98
C84 H84B 0.98
C84 H84C 0.98
N85 C86 1.478(3)
C86 C87 1.501(3)
C86 H86A 0.99
C86 H86B 0.99
C87 O88 1.424(3)
C87 H87A 0.99
C87 H87B 0.99
O88 C89 1.422(3)
C89 H89A 0.98
C89 H89B 0.98
C89 H89C 0.98

loop_
_geom_torsion_atom_site_label_1
_geom_torsion_atom_site_label_2
_geom_torsion_atom_site_label_3
_geom_torsion_atom_site_label_4
_geom_torsion
O22 K2 K3 O41 83.69(5)
O70 K2 K3 O41 179.27(5)
O39 K2 K3 O41 -99.46(10)
F30 K2 K3 O41 33.23(5)
F45 K2 K3 O41 -32.62(5)
N35 K2 K3 O41 118.85(6)
F44 K2 K3 O41 -61.85(5)
F77 K2 K3 O41 -150.28(5)
C43 K2 K3 O41 -38.16(5)
C21 K2 K3 O41 78.16(5)
C31 K2 K3 O41 145.64(6)
O22 K2 K3 O20 -8.00(4)
O70 K2 K3 O20 87.58(5)
O39 K2 K3 O20 168.86(9)
O41 K2 K3 O20 -91.68(5)
F30 K2 K3 O20 -58.46(4)
F45 K2 K3 O20 -124.30(4)
N35 K2 K3 O20 27.17(6)
F44 K2 K3 O20 -153.53(4)
F77 K2 K3 O20 118.04(4)
C43 K2 K3 O20 -129.84(5)
C21 K2 K3 O20 -13.52(5)
C31 K2 K3 O20 53.96(5)
O22 K2 K3 O67 153.69(10)
O70 K2 K3 O67 -110.73(10)
O39 K2 K3 O67 -29.46(14)
O41 K2 K3 O67 70.01(10)
F30 K2 K3 O67 103.23(10)
F45 K2 K3 O67 37.38(10)
N35 K2 K3 O67 -171.14(10)
F44 K2 K3 O67 8.15(10)
F77 K2 K3 O67 -80.28(10)
C43 K2 K3 O67 31.85(10)
C21 K2 K3 O67 148.17(10)
C31 K2 K3 O67 -144.35(10)
O22 K2 K3 O70 -95.58(5)
O39 K2 K3 O70 81.27(10)
O41 K2 K3 O70 -179.27(5)
F30 K2 K3 O70 -146.04(5)
F45 K2 K3 O70 148.11(5)
N35 K2 K3 O70 -60.41(6)
F44 K2 K3 O70 118.88(5)
F77 K2 K3 O70 30.45(4)
C43 K2 K3 O70 142.58(5)
C21 K2 K3 O70 -101.10(5)
C31 K2 K3 O70 -33.62(5)
O22 K2 K3 F74 -138.80(4)
O70 K2 K3 F74 -43.22(4)
O39 K2 K3 F74 38.06(10)
O41 K2 K3 F74 137.52(5)
F30 K2 K3 F74 170.74(4)
F45 K2 K3 F74 104.90(4)
N35 K2 K3 F74 -103.63(6)
F44 K2 K3 F74 75.67(4)
F77 K2 K3 F74 -12.76(4)
C43 K2 K3 F74 99.36(5)
C21 K2 K3 F74 -144.32(4)
C31 K2 K3 F74 -76.84(5)
O22 K2 K3 N60 125.61(4)
O70 K2 K3 N60 -138.81(5)
O39 K2 K3 N60 -57.54(10)
O41 K2 K3 N60 41.92(5)
F30 K2 K3 N60 75.15(5)
F45 K2 K3 N60 9.30(4)
N35 K2 K3 N60 160.77(6)
F44 K2 K3 N60 -19.93(4)
F77 K2 K3 N60 -108.36(4)
C43 K2 K3 N60 3.76(5)
C21 K2 K3 N60 120.09(5)
C31 K2 K3 N60 -172.44(5)
O22 K2 K3 F75 -99.38(4)
O70 K2 K3 F75 -3.80(5)
O39 K2 K3 F75 77.47(10)
O41 K2 K3 F75 176.93(5)
F30 K2 K3 F75 -149.84(4)
F45 K2 K3 F75 144.31(4)
N35 K2 K3 F75 -64.22(6)
F44 K2 K3 F75 115.08(4)
F77 K2 K3 F75 26.65(4)
C43 K2 K3 F75 138.77(5)
C21 K2 K3 F75 -104.90(5)
C31 K2 K3 F75 -37.43(5)
O22 K2 K3 C72 -117.19(5)
O70 K2 K3 C72 -21.61(5)
O39 K2 K3 C72 59.66(10)
O41 K2 K3 C72 159.12(5)
F30 K2 K3 C72 -167.65(5)
F45 K2 K3 C72 126.50(5)
N35 K2 K3 C72 -82.03(6)
F44 K2 K3 C72 97.27(5)
F77 K2 K3 C72 8.84(4)
C43 K2 K3 C72 120.96(5)
C21 K2 K3 C72 -122.72(5)
C31 K2 K3 C72 -55.24(6)
O22 K2 K3 K1 31.51(3)
O70 K2 K3 K1 127.09(4)
O39 K2 K3 K1 -151.64(9)
O41 K2 K3 K1 -52.17(4)
F30 K2 K3 K1 -18.95(3)
F45 K2 K3 K1 -84.80(3)
N35 K2 K3 K1 66.68(5)
F44 K2 K3 K1 -114.03(3)
F77 K2 K3 K1 157.54(3)
C43 K2 K3 K1 -90.33(4)
C21 K2 K3 K1 25.99(4)
C31 K2 K3 K1 93.47(4)
O22 K2 K3 K4 -41.84(3)
O70 K2 K3 K4 53.74(4)
O39 K2 K3 K4 135.01(9)
O41 K2 K3 K4 -125.52(4)
F30 K2 K3 K4 -92.30(3)
F45 K2 K3 K4 -158.15(3)
N35 K2 K3 K4 -6.67(5)
F44 K2 K3 K4 172.62(3)
F77 K2 K3 K4 84.19(3)
C43 K2 K3 K4 -163.68(4)
C21 K2 K3 K4 -47.36(4)
C31 K2 K3 K4 20.12(4)
O20 K1 K3 O41 -170.20(6)
O22 K1 K3 O41 -85.63(5)
O8 K1 K3 O41 114.85(7)
F28 K1 K3 O41 -38.03(5)
F14 K1 K3 O41 -171.75(5)
N1 K1 K3 O41 133.70(5)
F25 K1 K3 O41 -110.09(6)
F50 K1 K3 O41 36.16(5)
C2 K1 K3 O41 110.29(6)
C10 K1 K3 O41 177.66(5)
C21 K1 K3 O41 -79.70(5)
O41 K1 K3 O20 170.20(6)
O22 K1 K3 O20 84.57(5)
O8 K1 K3 O20 -74.95(7)
F28 K1 K3 O20 132.18(5)
F14 K1 K3 O20 -1.55(5)
N1 K1 K3 O20 -56.10(5)
F25 K1 K3 O20 60.12(6)
F50 K1 K3 O20 -153.63(5)
C2 K1 K3 O20 -79.51(6)
C10 K1 K3 O20 -12.13(5)
C21 K1 K3 O20 90.50(5)
O20 K1 K3 O67 89.81(6)
O41 K1 K3 O67 -99.99(6)
O22 K1 K3 O67 174.39(5)
O8 K1 K3 O67 14.87(7)
F28 K1 K3 O67 -138.01(5)
F14 K1 K3 O67 88.26(5)
N1 K1 K3 O67 33.71(5)
F25 K1 K3 O67 149.93(6)
F50 K1 K3 O67 -63.82(5)
C2 K1 K3 O67 10.31(6)
C10 K1 K3 O67 77.68(6)
C21 K1 K3 O67 -179.69(5)
O20 K1 K3 O70 -80.02(5)
O41 K1 K3 O70 90.18(5)
O22 K1 K3 O70 4.56(4)
O8 K1 K3 O70 -154.97(6)
F28 K1 K3 O70 52.16(4)
F14 K1 K3 O70 -81.57(4)
N1 K1 K3 O70 -136.12(4)
F25 K1 K3 O70 -19.90(5)
F50 K1 K3 O70 126.35(4)
C2 K1 K3 O70 -159.53(5)
C10 K1 K3 O70 -92.15(5)
C21 K1 K3 O70 10.48(4)
O20 K1 K3 F74 -91.50(8)
O41 K1 K3 F74 78.71(8)
O22 K1 K3 F74 -6.92(7)
O8 K1 K3 F74 -166.44(8)
F28 K1 K3 F74 40.68(8)
F14 K1 K3 F74 -93.05(7)
N1 K1 K3 F74 -147.60(8)
F25 K1 K3 F74 -31.38(8)
F50 K1 K3 F74 114.87(7)
C2 K1 K3 F74 -171.00(8)
C10 K1 K3 F74 -103.63(8)
C21 K1 K3 F74 -1.00(8)
O20 K1 K3 N60 149.22(5)
O41 K1 K3 N60 -40.57(5)
O22 K1 K3 N60 -126.20(4)
O8 K1 K3 N60 74.28(6)
F28 K1 K3 N60 -78.60(5)
F14 K1 K3 N60 147.67(4)
N1 K1 K3 N60 93.12(4)
F25 K1 K3 N60 -150.66(5)
F50 K1 K3 N60 -4.41(4)
C2 K1 K3 N60 69.72(5)
C10 K1 K3 N60 137.09(5)
C21 K1 K3 N60 -120.28(5)
O20 K1 K3 F75 -34.21(5)
O41 K1 K3 F75 135.99(5)
O22 K1 K3 F75 50.37(5)
O8 K1 K3 F75 -109.16(7)
F28 K1 K3 F75 97.97(5)
F14 K1 K3 F75 -35.76(4)
N1 K1 K3 F75 -90.31(5)
F25 K1 K3 F75 25.91(6)
F50 K1 K3 F75 172.16(4)
C2 K1 K3 F75 -113.72(5)
C10 K1 K3 F75 -46.34(5)
C21 K1 K3 F75 56.29(5)
O20 K1 K3 C72 -65.29(7)
O41 K1 K3 C72 104.91(7)
O22 K1 K3 C72 19.29(6)
O8 K1 K3 C72 -140.23(8)
F28 K1 K3 C72 66.89(6)
F14 K1 K3 C72 -66.84(6)
N1 K1 K3 C72 -121.39(6)
F25 K1 K3 C72 -5.17(7)
F50 K1 K3 C72 141.08(6)
C2 K1 K3 C72 -144.80(7)
C10 K1 K3 C72 -77.42(6)
C21 K1 K3 C72 25.21(6)
O20 K1 K3 K2 -115.25(4)
O41 K1 K3 K2 54.95(4)
O22 K1 K3 K2 -30.68(3)
O8 K1 K3 K2 169.80(6)
F28 K1 K3 K2 16.93(3)
F14 K1 K3 K2 -116.80(3)
N1 K1 K3 K2 -171.35(3)
F25 K1 K3 K2 -55.14(4)
F50 K1 K3 K2 91.12(3)
C2 K1 K3 K2 165.24(4)
C10 K1 K3 K2 -127.38(4)
C21 K1 K3 K2 -24.75(3)
O20 K1 K3 K4 -51.19(4)
O41 K1 K3 K4 119.01(4)
O22 K1 K3 K4 33.38(3)
O8 K1 K3 K4 -126.14(6)
F28 K1 K3 K4 80.98(3)
F14 K1 K3 K4 -52.74(3)
N1 K1 K3 K4 -107.29(3)
F25 K1 K3 K4 8.92(4)
F50 K1 K3 K4 155.17(3)
C2 K1 K3 K4 -130.70(4)
C10 K1 K3 K4 -63.33(4)
C21 K1 K3 K4 39.31(3)
O22 K2 K4 O70 169.88(6)
O39 K2 K4 O70 -100.21(6)
O41 K2 K4 O70 91.17(5)
F30 K2 K4 O70 177.68(5)
F45 K2 K4 O70 105.68(7)
N35 K2 K4 O70 -127.93(5)
F44 K2 K4 O70 47.72(5)
F77 K2 K4 O70 -39.53(5)
C43 K2 K4 O70 78.60(7)
C21 K2 K4 O70 -175.06(5)
C31 K2 K4 O70 -105.34(5)
O70 K2 K4 O22 -169.88(6)
O39 K2 K4 O22 89.91(6)
O41 K2 K4 O22 -78.71(5)
F30 K2 K4 O22 7.80(5)
F45 K2 K4 O22 -64.20(7)
N35 K2 K4 O22 62.19(5)
F44 K2 K4 O22 -122.17(5)
F77 K2 K4 O22 150.59(5)
C43 K2 K4 O22 -91.29(7)
C21 K2 K4 O22 15.06(5)
C31 K2 K4 O22 84.78(5)
O22 K2 K4 O20 80.49(5)
O70 K2 K4 O20 -89.39(5)
O39 K2 K4 O20 170.40(5)
O41 K2 K4 O20 1.78(4)
F30 K2 K4 O20 88.30(4)
F45 K2 K4 O20 16.30(7)
N35 K2 K4 O20 142.68(4)
F44 K2 K4 O20 -41.67(4)
F77 K2 K4 O20 -128.92(4)
C43 K2 K4 O20 -10.79(6)
C21 K2 K4 O20 95.56(5)
C31 K2 K4 O20 165.27(4)
O22 K2 K4 O88 -90.08(6)
O70 K2 K4 O88 100.04(6)
O39 K2 K4 O88 -0.17(6)
O41 K2 K4 O88 -168.79(5)
F30 K2 K4 O88 -82.28(5)
F45 K2 K4 O88 -154.28(7)
N35 K2 K4 O88 -27.89(5)
F44 K2 K4 O88 147.75(5)
F77 K2 K4 O88 60.51(5)
C43 K2 K4 O88 178.63(6)
C21 K2 K4 O88 -75.02(5)
C31 K2 K4 O88 -5.30(5)
O22 K2 K4 F15 31.96(6)
O70 K2 K4 F15 -137.93(6)
O39 K2 K4 F15 121.87(6)
O41 K2 K4 F15 -46.76(5)
F30 K2 K4 F15 39.76(5)
F45 K2 K4 F15 -32.24(8)
N35 K2 K4 F15 94.14(5)
F44 K2 K4 F15 -90.21(5)
F77 K2 K4 F15 -177.46(5)
C43 K2 K4 F15 -59.33(7)
C21 K2 K4 F15 47.02(5)
C31 K2 K4 F15 116.74(5)
O22 K2 K4 F17 118.32(6)
O70 K2 K4 F17 -51.56(6)
O39 K2 K4 F17 -151.77(6)
O41 K2 K4 F17 39.61(5)
F30 K2 K4 F17 126.12(5)
F45 K2 K4 F17 54.12(8)
N35 K2 K4 F17 -179.49(5)
F44 K2 K4 F17 -3.84(5)
F77 K2 K4 F17 -91.09(5)
C43 K2 K4 F17 27.04(7)
C21 K2 K4 F17 133.38(5)
C31 K2 K4 F17 -156.90(5)
O22 K2 K4 N85 -150.89(5)
O70 K2 K4 N85 39.22(5)
O39 K2 K4 N85 -60.98(6)
O41 K2 K4 N85 130.39(4)
F30 K2 K4 N85 -143.09(4)
F45 K2 K4 N85 144.91(7)
N35 K2 K4 N85 -88.71(4)
F44 K2 K4 N85 86.94(5)
F77 K2 K4 N85 -0.31(4)
C43 K2 K4 N85 117.82(6)
C21 K2 K4 N85 -135.83(5)
C31 K2 K4 N85 -66.11(5)
O22 K2 K4 C10 76.60(5)
O70 K2 K4 C10 -93.28(5)
O39 K2 K4 C10 166.51(5)
O41 K2 K4 C10 -2.11(4)
F30 K2 K4 C10 84.40(4)
F45 K2 K4 C10 12.40(7)
N35 K2 K4 C10 138.79(5)
F44 K2 K4 C10 -45.57(5)
F77 K2 K4 C10 -132.81(4)
C43 K2 K4 C10 -14.69(6)
C21 K2 K4 C10 91.66(5)
C31 K2 K4 C10 161.38(5)
O22 K2 K4 C12 50.69(6)
O70 K2 K4 C12 -119.19(6)
O39 K2 K4 C12 140.60(6)
O41 K2 K4 C12 -28.02(5)
F30 K2 K4 C12 58.49(5)
F45 K2 K4 C12 -13.51(7)
N35 K2 K4 C12 112.88(5)
F44 K2 K4 C12 -71.48(5)
F77 K2 K4 C12 -158.72(5)
C43 K2 K4 C12 -40.60(7)
C21 K2 K4 C12 65.75(5)
C31 K2 K4 C12 135.47(5)
O22 K2 K4 K3 113.40(4)
O70 K2 K4 K3 -56.48(4)
O39 K2 K4 K3 -156.69(4)
O41 K2 K4 K3 34.69(3)
F30 K2 K4 K3 121.20(3)
F45 K2 K4 K3 49.20(6)
N35 K2 K4 K3 175.59(3)
F44 K2 K4 K3 -8.77(3)
F77 K2 K4 K3 -96.01(3)
C43 K2 K4 K3 22.11(5)
C21 K2 K4 K3 128.46(4)
C31 K2 K4 K3 -161.82(4)
O22 K2 K4 K1 47.78(4)
O70 K2 K4 K1 -122.10(4)
O39 K2 K4 K1 137.69(4)
O41 K2 K4 K1 -30.93(3)
F30 K2 K4 K1 55.58(3)
F45 K2 K4 K1 -16.42(6)
N35 K2 K4 K1 109.97(3)
F44 K2 K4 K1 -74.39(3)
F77 K2 K4 K1 -161.63(3)
C43 K2 K4 K1 -43.51(5)
C21 K2 K4 K1 62.84(4)
C31 K2 K4 K1 132.56(4)
O41 K3 K4 O70 -96.04(5)
O20 K3 K4 O70 173.72(5)
O67 K3 K4 O70 110.23(8)
F74 K3 K4 O70 29.10(5)
N60 K3 K4 O70 -86.44(8)
F75 K3 K4 O70 58.53(5)
C72 K3 K4 O70 35.08(5)
K2 K3 K4 O70 -58.61(4)
K1 K3 K4 O70 -135.11(4)
O41 K3 K4 O22 4.60(4)
O20 K3 K4 O22 -85.64(5)
O67 K3 K4 O22 -149.12(8)
O70 K3 K4 O22 100.64(5)
F74 K3 K4 O22 129.74(4)
N60 K3 K4 O22 14.20(8)
F75 K3 K4 O22 159.17(4)
C72 K3 K4 O22 135.72(5)
K2 K3 K4 O22 42.04(3)
K1 K3 K4 O22 -34.46(3)
O41 K3 K4 O20 90.24(5)
O67 K3 K4 O20 -63.49(8)
O70 K3 K4 O20 -173.72(5)
F74 K3 K4 O20 -144.62(5)
N60 K3 K4 O20 99.84(8)
F75 K3 K4 O20 -115.19(5)
C72 K3 K4 O20 -138.64(5)
K2 K3 K4 O20 127.67(4)
K1 K3 K4 O20 51.17(4)
O41 K3 K4 O88 -139.52(11)
O20 K3 K4 O88 130.24(11)
O67 K3 K4 O88 66.75(13)
O70 K3 K4 O88 -43.48(11)
F74 K3 K4 O88 -14.38(11)
N60 K3 K4 O88 -129.92(12)
F75 K3 K4 O88 15.05(11)
C72 K3 K4 O88 -8.40(11)
K2 K3 K4 O88 -102.09(10)
K1 K3 K4 O88 -178.59(10)
O41 K3 K4 F15 97.46(4)
O20 K3 K4 F15 7.23(5)
O67 K3 K4 F15 -56.26(8)
O70 K3 K4 F15 -166.49(5)
F74 K3 K4 F15 -137.39(4)
N60 K3 K4 F15 107.07(7)
F75 K3 K4 F15 -107.97(4)
C72 K3 K4 F15 -131.42(5)
K2 K3 K4 F15 134.90(3)
K1 K3 K4 F15 58.40(3)
O41 K3 K4 F17 145.84(4)
O20 K3 K4 F17 55.61(4)
O67 K3 K4 F17 -7.88(8)
O70 K3 K4 F17 -118.11(5)
F74 K3 K4 F17 -89.01(4)
N60 K3 K4 F17 155.45(7)
F75 K3 K4 F17 -59.59(4)
C72 K3 K4 F17 -83.04(4)
K2 K3 K4 F17 -176.72(3)
K1 K3 K4 F17 106.78(3)
O41 K3 K4 N85 -132.68(4)
O20 K3 K4 N85 137.08(5)
O67 K3 K4 N85 73.60(8)
O70 K3 K4 N85 -36.64(5)
F74 K3 K4 N85 -7.54(4)
N60 K3 K4 N85 -123.08(7)
F75 K3 K4 N85 21.89(4)
C72 K3 K4 N85 -1.56(5)
K2 K3 K4 N85 -95.24(3)
K1 K3 K4 N85 -171.75(3)
O41 K3 K4 C10 103.15(5)
O20 K3 K4 C10 12.91(5)
O67 K3 K4 C10 -50.58(8)
O70 K3 K4 C10 -160.81(5)
F74 K3 K4 C10 -131.71(4)
N60 K3 K4 C10 112.75(8)
F75 K3 K4 C10 -102.28(4)
C72 K3 K4 C10 -125.73(5)
K2 K3 K4 C10 140.58(4)
K1 K3 K4 C10 64.08(4)
O41 K3 K4 C12 93.13(4)
O20 K3 K4 C12 2.89(5)
O67 K3 K4 C12 -60.59(8)
O70 K3 K4 C12 -170.83(5)
F74 K3 K4 C12 -141.73(4)
N60 K3 K4 C12 102.73(8)
F75 K3 K4 C12 -112.30(4)
C72 K3 K4 C12 -135.75(5)
K2 K3 K4 C12 130.57(3)
K1 K3 K4 C12 54.07(3)
O41 K3 K4 K2 -37.44(3)
O20 K3 K4 K2 -127.67(4)
O67 K3 K4 K2 168.84(7)
O70 K3 K4 K2 58.61(4)
F74 K3 K4 K2 87.71(3)
N60 K3 K4 K2 -27.83(7)
F75 K3 K4 K2 117.13(3)
C72 K3 K4 K2 93.68(4)
K1 K3 K4 K2 -76.502(14)
O41 K3 K4 K1 39.07(3)
O20 K3 K4 K1 -51.17(4)
O67 K3 K4 K1 -114.66(7)
O70 K3 K4 K1 135.11(4)
F74 K3 K4 K1 164.21(3)
N60 K3 K4 K1 48.67(7)
F75 K3 K4 K1 -166.36(3)
C72 K3 K4 K1 170.19(4)
K2 K3 K4 K1 76.502(14)
O20 K1 K4 O70 85.45(5)
O41 K1 K4 O70 -6.87(4)
O22 K1 K4 O70 -92.22(5)
O8 K1 K4 O70 156.93(6)
F28 K1 K4 O70 -94.83(4)
F14 K1 K4 O70 154.53(4)
N1 K1 K4 O70 103.57(4)
F25 K1 K4 O70 -143.17(4)
F50 K1 K4 O70 -10.84(6)
C2 K1 K4 O70 79.67(5)
C10 K1 K4 O70 107.38(5)
C21 K1 K4 O70 -103.48(5)
O20 K1 K4 O22 177.67(6)
O41 K1 K4 O22 85.35(5)
O8 K1 K4 O22 -110.85(6)
F28 K1 K4 O22 -2.61(5)
F14 K1 K4 O22 -113.25(5)
N1 K1 K4 O22 -164.21(5)
F25 K1 K4 O22 -50.96(5)
F50 K1 K4 O22 81.38(6)
C2 K1 K4 O22 171.89(6)
C10 K1 K4 O22 -160.40(6)
C21 K1 K4 O22 -11.26(5)
O41 K1 K4 O20 -92.32(5)
O22 K1 K4 O20 -177.67(6)
O8 K1 K4 O20 71.48(6)
F28 K1 K4 O20 179.71(5)
F14 K1 K4 O20 69.08(5)
N1 K1 K4 O20 18.12(5)
F25 K1 K4 O20 131.37(5)
F50 K1 K4 O20 -96.29(6)
C2 K1 K4 O20 -5.78(5)
C10 K1 K4 O20 21.93(6)
C21 K1 K4 O20 171.07(6)
O20 K1 K4 O88 -126.22(7)
O41 K1 K4 O88 141.46(6)
O22 K1 K4 O88 56.11(7)
O8 K1 K4 O88 -54.74(8)
F28 K1 K4 O88 53.49(7)
F14 K1 K4 O88 -57.14(6)
N1 K1 K4 O88 -108.10(7)
F25 K1 K4 O88 5.15(6)
F50 K1 K4 O88 137.49(7)
C2 K1 K4 O88 -132.00(7)
C10 K1 K4 O88 -104.29(7)
C21 K1 K4 O88 44.85(7)
O20 K1 K4 F15 -66.76(5)
O41 K1 K4 F15 -159.08(4)
O22 K1 K4 F15 115.57(5)
O8 K1 K4 F15 4.72(6)
F28 K1 K4 F15 112.96(4)
F14 K1 K4 F15 2.32(4)
N1 K1 K4 F15 -48.64(4)
F25 K1 K4 F15 64.61(4)
F50 K1 K4 F15 -163.05(5)
C2 K1 K4 F15 -72.54(5)
C10 K1 K4 F15 -44.83(5)
C21 K1 K4 F15 104.31(5)
O20 K1 K4 F17 -16.93(5)
O41 K1 K4 F17 -109.25(4)
O22 K1 K4 F17 165.39(5)
O8 K1 K4 F17 54.54(6)
F28 K1 K4 F17 162.78(4)
F14 K1 K4 F17 52.14(4)
N1 K1 K4 F17 1.18(4)
F25 K1 K4 F17 114.44(4)
F50 K1 K4 F17 -113.23(5)
C2 K1 K4 F17 -22.71(5)
C10 K1 K4 F17 4.99(5)
C21 K1 K4 F17 154.14(5)
O20 K1 K4 N85 74.63(9)
O41 K1 K4 N85 -17.69(8)
O22 K1 K4 N85 -103.04(9)
O8 K1 K4 N85 146.11(9)
F28 K1 K4 N85 -105.65(8)
F14 K1 K4 N85 143.71(8)
N1 K1 K4 N85 92.75(8)
F25 K1 K4 N85 -154.00(8)
F50 K1 K4 N85 -21.66(10)
C2 K1 K4 N85 68.85(9)
C10 K1 K4 N85 96.56(9)
C21 K1 K4 N85 -114.30(9)
O20 K1 K4 C10 -21.93(6)
O41 K1 K4 C10 -114.25(5)
O22 K1 K4 C10 160.40(6)
O8 K1 K4 C10 49.55(6)
F28 K1 K4 C10 157.78(5)
F14 K1 K4 C10 47.15(5)
N1 K1 K4 C10 -3.81(5)
F25 K1 K4 C10 109.44(5)
F50 K1 K4 C10 -118.22(6)
C2 K1 K4 C10 -27.71(5)
C21 K1 K4 C10 149.14(5)
O20 K1 K4 C12 -52.53(6)
O41 K1 K4 C12 -144.85(5)
O22 K1 K4 C12 129.80(6)
O8 K1 K4 C12 18.95(6)
F28 K1 K4 C12 127.19(5)
F14 K1 K4 C12 16.55(5)
N1 K1 K4 C12 -34.41(5)
F25 K1 K4 C12 78.84(5)
F50 K1 K4 C12 -148.82(6)
C2 K1 K4 C12 -58.31(5)
C10 K1 K4 C12 -30.60(6)
C21 K1 K4 C12 118.54(5)
O20 K1 K4 K2 124.54(4)
O41 K1 K4 K2 32.22(3)
O22 K1 K4 K2 -53.14(4)
O8 K1 K4 K2 -163.99(5)
F28 K1 K4 K2 -55.75(3)
F14 K1 K4 K2 -166.38(3)
N1 K1 K4 K2 142.66(3)
F25 K1 K4 K2 -104.09(3)
F50 K1 K4 K2 28.24(5)
C2 K1 K4 K2 118.76(4)
C10 K1 K4 K2 146.47(4)
C21 K1 K4 K2 -64.39(4)
O20 K1 K4 K3 54.59(4)
O41 K1 K4 K3 -37.73(3)
O22 K1 K4 K3 -123.08(4)
O8 K1 K4 K3 126.06(5)
F28 K1 K4 K3 -125.70(3)
F14 K1 K4 K3 123.67(3)
N1 K1 K4 K3 72.71(3)
F25 K1 K4 K3 -174.04(3)
F50 K1 K4 K3 -41.71(5)
C2 K1 K4 K3 48.81(4)
C10 K1 K4 K3 76.52(4)
C21 K1 K4 K3 -134.34(4)
O20 K1 N1 C2 -102.68(12)
O41 K1 N1 C2 -27.81(12)
O22 K1 N1 C2 -132.13(11)
O8 K1 N1 C2 104.24(12)
F28 K1 N1 C2 105.08(13)
F14 K1 N1 C2 -173.60(12)
F25 K1 N1 C2 160.01(10)
F50 K1 N1 C2 27.98(11)
C10 K1 N1 C2 -121.00(13)
C21 K1 N1 C2 -162.34(11)
O20 K1 N1 C11 12.91(12)
O41 K1 N1 C11 87.78(13)
O22 K1 N1 C11 -16.54(16)
O8 K1 N1 C11 -140.17(14)
F28 K1 N1 C11 -139.33(12)
F14 K1 N1 C11 -58.00(12)
F25 K1 N1 C11 -84.39(13)
F50 K1 N1 C11 143.58(12)
C2 K1 N1 C11 115.59(18)
C10 K1 N1 C11 -5.40(12)
C21 K1 N1 C11 -46.74(16)
O20 K1 N1 C6 140.21(14)
O41 K1 N1 C6 -144.92(12)
O22 K1 N1 C6 110.76(13)
O8 K1 N1 C6 -12.87(12)
F28 K1 N1 C6 -12.03(18)
F14 K1 N1 C6 69.29(13)
F25 K1 N1 C6 42.90(14)
F50 K1 N1 C6 -89.13(13)
C2 K1 N1 C6 -117.11(18)
C10 K1 N1 C6 121.89(15)
C21 K1 N1 C6 80.55(15)
C11 N1 C2 C3 70.3(2)
C6 N1 C2 C3 -61.7(2)
K1 N1 C2 C3 -176.59(17)
C11 N1 C2 K1 -113.07(14)
C6 N1 C2 K1 114.90(15)
O20 K1 C2 N1 65.39(11)
O41 K1 C2 N1 154.14(11)
O22 K1 C2 N1 80.17(14)
O8 K1 C2 N1 -63.32(11)
F28 K1 C2 N1 -120.78(11)
F14 K1 C2 N1 5.52(11)
F25 K1 C2 N1 -27.47(14)
F50 K1 C2 N1 -151.22(11)
C10 K1 C2 N1 43.88(10)
C21 K1 C2 N1 55.9(3)
N1 C2 C3 O4 -175.02(18)
K1 C2 C3 O4 103(3)
C2 C3 O4 C5 177.6(2)
C2 N1 C6 C7 -61.5(2)
C11 N1 C6 C7 166.54(18)
K1 N1 C6 C7 40.9(2)
N1 C6 C7 O8 -56.7(3)
C6 C7 O8 C9 -175.2(2)
C6 C7 O8 K1 45.7(2)
O20 K1 O8 C9 178.10(19)
O41 K1 O8 C9 -69.0(2)
O22 K1 O8 C9 74.8(2)
F28 K1 O8 C9 23.6(2)
F14 K1 O8 C9 137.0(2)
N1 K1 O8 C9 -156.8(2)
F25 K1 O8 C9 73.76(19)
F50 K1 O8 C9 -53.15(19)
C2 K1 O8 C9 -130.1(2)
C10 K1 O8 C9 173.0(2)
C21 K1 O8 C9 61.3(2)
O20 K1 O8 C7 -43.02(18)
O41 K1 O8 C7 69.86(18)
O22 K1 O8 C7 -146.34(15)
F28 K1 O8 C7 162.50(16)
F14 K1 O8 C7 -84.13(16)
N1 K1 O8 C7 -17.89(15)
F25 K1 O8 C7 -147.36(17)
F50 K1 O8 C7 85.73(17)
C2 K1 O8 C7 8.75(16)
C10 K1 O8 C7 -48.10(17)
C21 K1 O8 C7 -159.87(16)
O41 K1 C10 O20 26.42(13)
O22 K1 C10 O20 -57.97(12)
O8 K1 C10 O20 166.59(12)
F28 K1 C10 O20 -90.67(14)
F14 K1 C10 O20 -140.15(14)
N1 K1 C10 O20 129.43(14)
F25 K1 C10 O20 -115.70(12)
F50 K1 C10 O20 84.33(13)
C2 K1 C10 O20 104.75(13)
C21 K1 C10 O20 -72.75(12)
O20 K1 C10 C12 126.44(17)
O41 K1 C10 C12 152.85(10)
O22 K1 C10 C12 68.46(10)
O8 K1 C10 C12 -66.98(11)
F28 K1 C10 C12 35.77(14)
F14 K1 C10 C12 -13.72(9)
N1 K1 C10 C12 -104.14(12)
F25 K1 C10 C12 10.73(10)
F50 K1 C10 C12 -149.23(9)
C2 K1 C10 C12 -128.82(11)
C21 K1 C10 C12 53.68(11)
O20 K1 C10 C16 6.2(2)
O41 K1 C10 C16 32.6(3)
O22 K1 C10 C16 -51.8(3)
O8 K1 C10 C16 172.8(3)
F28 K1 C10 C16 -84.5(3)
F14 K1 C10 C16 -134.0(3)
N1 K1 C10 C16 135.6(3)
F25 K1 C10 C16 -109.5(3)
F50 K1 C10 C16 90.5(3)
C2 K1 C10 C16 110.9(3)
C21 K1 C10 C16 -66.6(3)
O20 K1 C10 C11 -124.68(18)
O41 K1 C10 C11 -98.27(11)
O22 K1 C10 C11 177.34(11)
O8 K1 C10 C11 41.90(11)
F28 K1 C10 C11 144.65(11)
F14 K1 C10 C11 95.16(12)
N1 K1 C10 C11 4.74(10)
F25 K1 C10 C11 119.61(11)
F50 K1 C10 C11 -40.35(13)
C2 K1 C10 C11 -19.94(11)
C21 K1 C10 C11 162.56(11)
O20 K1 C10 K4 45.26(11)
O41 K1 C10 K4 71.68(4)
O22 K1 C10 K4 -12.71(4)
O8 K1 C10 K4 -148.15(4)
F28 K1 C10 K4 -45.40(8)
F14 K1 C10 K4 -94.89(6)
N1 K1 C10 K4 174.69(7)
F25 K1 C10 K4 -70.44(4)
F50 K1 C10 K4 129.60(4)
C2 K1 C10 K4 150.01(6)
C21 K1 C10 K4 -27.49(5)
O70 K4 C10 O20 -39.65(11)
O22 K4 C10 O20 56.11(11)
O88 K4 C10 O20 176.97(10)
F15 K4 C10 O20 146.87(13)
F17 K4 C10 O20 -129.78(13)
N85 K4 C10 O20 -107.12(11)
C12 K4 C10 O20 130.96(16)
K2 K4 C10 O20 10.90(11)
K3 K4 C10 O20 -25.27(10)
K1 K4 C10 O20 43.01(10)
O70 K4 C10 C12 -170.61(10)
O22 K4 C10 C12 -74.85(10)
O20 K4 C10 C12 -130.96(16)
O88 K4 C10 C12 46.01(12)
F15 K4 C10 C12 15.91(9)
F17 K4 C10 C12 99.26(12)
N85 K4 C10 C12 121.92(10)
K2 K4 C10 C12 -120.06(10)
K3 K4 C10 C12 -156.23(11)
K1 K4 C10 C12 -87.95(10)
O70 K4 C10 C16 80.24(11)
O22 K4 C10 C16 176.00(11)
O20 K4 C10 C16 119.89(17)
O88 K4 C10 C16 -63.14(12)
F15 K4 C10 C16 -93.24(12)
F17 K4 C10 C16 -9.89(10)
N85 K4 C10 C16 12.77(13)
C12 K4 C10 C16 -109.15(16)
K2 K4 C10 C16 130.79(11)
K3 K4 C10 C16 94.62(11)
K1 K4 C10 C16 162.91(12)
O70 K4 C10 C11 -52.5(4)
O22 K4 C10 C11 43.3(4)
O20 K4 C10 C11 -12.8(3)
O88 K4 C10 C11 164.1(3)
F15 K4 C10 C11 134.0(4)
F17 K4 C10 C11 -142.6(4)
N85 K4 C10 C11 -120.0(4)
C12 K4 C10 C11 118.1(4)
K2 K4 C10 C11 -1.9(4)
K3 K4 C10 C11 -38.1(3)
K1 K4 C10 C11 30.2(3)
O70 K4 C10 K1 -82.66(4)
O22 K4 C10 K1 13.09(4)
O20 K4 C10 K1 -43.01(10)
O88 K4 C10 K1 133.95(5)
F15 K4 C10 K1 103.85(6)
F17 K4 C10 K1 -172.79(7)
N85 K4 C10 K1 -150.14(4)
C12 K4 C10 K1 87.95(10)
K2 K4 C10 K1 -32.11(3)
K3 K4 C10 K1 -68.29(3)
C2 N1 C11 C10 110.30(18)
C6 N1 C11 C10 -117.24(18)
K1 N1 C11 C10 9.13(19)
O20 C10 C11 N1 -46.0(2)
C12 C10 C11 N1 77.4(2)
C16 C10 C11 N1 -166.06(16)
K1 C10 C11 N1 -7.59(16)
K4 C10 C11 N1 -35.9(4)
O20 C10 C12 F14 57.9(2)
C16 C10 C12 F14 176.72(14)
C11 C10 C12 F14 -68.00(18)
K1 C10 C12 F14 21.77(13)
K4 C10 C12 F14 93.12(13)
O20 C10 C12 F13 178.51(16)
C16 C10 C12 F13 -62.7(2)
C11 C10 C12 F13 52.6(2)
K1 C10 C12 F13 142.37(15)
K4 C10 C12 F13 -146.29(16)
O20 C10 C12 F15 -60.3(2)
C16 C10 C12 F15 58.53(19)
C11 C10 C12 F15 173.80(15)
K1 C10 C12 F15 -96.42(14)
K4 C10 C12 F15 -25.08(13)
O20 C10 C12 K4 -35.20(12)
C16 C10 C12 K4 83.60(12)
C11 C10 C12 K4 -161.12(13)
K1 C10 C12 K4 -71.34(3)
O70 K4 C12 F14 -97.54(11)
O22 K4 C12 F14 -3.73(11)
O20 K4 C12 F14 -85.73(12)
O88 K4 C12 F14 107.98(11)
F15 K4 C12 F14 103.20(17)
F17 K4 C12 F14 -168.28(13)
N85 K4 C12 F14 172.53(9)
C10 K4 C12 F14 -109.56(16)
K2 K4 C12 F14 -37.96(12)
K3 K4 C12 F14 -88.69(11)
K1 K4 C12 F14 -34.86(9)
O70 K4 C12 F13 124.5(2)
O22 K4 C12 F13 -141.7(2)
O20 K4 C12 F13 136.3(3)
O88 K4 C12 F13 -29.9(2)
F15 K4 C12 F13 -34.7(2)
F17 K4 C12 F13 53.8(2)
N85 K4 C12 F13 34.6(3)
C10 K4 C12 F13 112.5(3)
K2 K4 C12 F13 -175.9(2)
K3 K4 C12 F13 133.4(2)
K1 K4 C12 F13 -172.8(2)
O70 K4 C12 F15 159.27(10)
O22 K4 C12 F15 -106.92(12)
O20 K4 C12 F15 171.07(14)
O88 K4 C12 F15 4.78(12)
F17 K4 C12 F15 88.52(12)
N85 K4 C12 F15 69.34(13)
C10 K4 C12 F15 147.24(18)
K2 K4 C12 F15 -141.16(10)
K3 K4 C12 F15 168.11(11)
K1 K4 C12 F15 -138.06(12)
O70 K4 C12 C10 12.03(12)
O22 K4 C12 C10 105.84(10)
O20 K4 C12 C10 23.83(9)
O88 K4 C12 C10 -142.45(10)
F15 K4 C12 C10 -147.24(18)
F17 K4 C12 C10 -58.72(10)
N85 K4 C12 C10 -77.90(12)
K2 K4 C12 C10 71.61(10)
K3 K4 C12 C10 20.87(10)
K1 K4 C12 C10 74.70(10)
F13 C12 F14 K1 -154.86(11)
F15 C12 F14 K1 93.92(13)
C10 C12 F14 K1 -29.12(17)
K4 C12 F14 K1 47.44(10)
O20 K1 F14 C12 2.23(11)
O41 K1 F14 C12 -7.34(15)
O22 K1 F14 C12 -80.96(12)
O8 K1 F14 C12 137.83(12)
F28 K1 F14 C12 -137.18(11)
N1 K1 F14 C12 72.87(12)
F25 K1 F14 C12 -134.80(12)
F50 K1 F14 C12 118.00(12)
C2 K1 F14 C12 70.13(12)
C10 K1 F14 C12 17.31(11)
C21 K1 F14 C12 -101.02(12)
F14 C12 F15 K4 -86.83(14)
F13 C12 F15 K4 161.27(10)
C10 C12 F15 K4 34.64(17)
O70 K4 F15 C12 -32.05(15)
O22 K4 F15 C12 73.47(12)
O20 K4 F15 C12 -6.73(11)
O88 K4 F15 C12 -175.40(12)
F17 K4 F15 C12 -76.16(12)
N85 K4 F15 C12 -125.80(12)
C10 K4 F15 C12 -19.50(11)
K2 K4 F15 C12 50.79(13)
K3 K4 F15 C12 -12.31(12)
K1 K4 F15 C12 36.00(11)
O20 C10 C16 F18 -60.1(2)
C12 C10 C16 F18 -179.67(15)
C11 C10 C16 F18 63.4(2)
K1 C10 C16 F18 -64.6(3)
K4 C10 C16 F18 -101.21(14)
O20 C10 C16 F19 179.41(17)
C12 C10 C16 F19 59.9(2)
C11 C10 C16 F19 -57.1(2)
K1 C10 C16 F19 174.93(19)
K4 C10 C16 F19 138.34(16)
O20 C10 C16 F17 57.3(2)
C12 C10 C16 F17 -62.2(2)
C11 C10 C16 F17 -179.16(17)
K1 C10 C16 F17 52.8(4)
K4 C10 C16 F17 16.25(16)
F18 C16 F17 K4 99.27(13)
F19 C16 F17 K4 -147.77(11)
C10 C16 F17 K4 -20.8(2)
O70 K4 F17 C16 -88.88(13)
O22 K4 F17 C16 21.12(16)
O20 K4 F17 C16 -6.54(12)
O88 K4 F17 C16 151.51(13)
F15 K4 F17 C16 70.22(13)
N85 K4 F17 C16 -149.06(14)
C10 K4 F17 C16 12.31(12)
C12 K4 F17 C16 44.63(13)
K2 K4 F17 C16 -52.42(14)
K3 K4 F17 C16 -48.07(13)
K1 K4 F17 C16 6.38(13)
C12 C10 O20 K3 175.57(12)
C16 C10 O20 K3 57.1(2)
C11 C10 O20 K3 -61.6(2)
K1 C10 O20 K3 -125.94(19)
K4 C10 O20 K3 123.27(18)
C12 C10 O20 K1 -58.49(17)
C16 C10 O20 K1 -176.97(11)
C11 C10 O20 K1 64.36(17)
K4 C10 O20 K1 -110.79(11)
C12 C10 O20 K4 52.30(16)
C16 C10 O20 K4 -66.18(16)
C11 C10 O20 K4 175.15(12)
K1 C10 O20 K4 110.79(11)
O41 K3 O20 C10 140.27(17)
O67 K3 O20 C10 16.65(18)
O70 K3 O20 C10 -125.43(17)
F74 K3 O20 C10 -80.26(18)
N60 K3 O20 C10 88.95(18)
F75 K3 O20 C10 -71.88(17)
C72 K3 O20 C10 -87.26(17)
K2 K3 O20 C10 -171.43(17)
K1 K3 O20 C10 133.23(18)
K4 K3 O20 C10 -129.70(18)
O41 K3 O20 K1 7.04(4)
O67 K3 O20 K1 -116.58(5)
O70 K3 O20 K1 101.34(4)
F74 K3 O20 K1 146.51(4)
N60 K3 O20 K1 -44.28(7)
F75 K3 O20 K1 154.89(4)
C72 K3 O20 K1 139.51(4)
K2 K3 O20 K1 55.34(3)
K4 K3 O20 K1 97.07(4)
O41 K3 O20 K4 -90.03(4)
O67 K3 O20 K4 146.35(4)
O70 K3 O20 K4 4.27(4)
F74 K3 O20 K4 49.43(6)
N60 K3 O20 K4 -141.35(5)
F75 K3 O20 K4 57.81(4)
C72 K3 O20 K4 42.44(5)
K2 K3 O20 K4 -41.73(3)
K1 K3 O20 K4 -97.07(4)
O41 K1 O20 C10 -154.77(12)
O22 K1 O20 C10 121.50(12)
O8 K1 O20 C10 -14.57(13)
F28 K1 O20 C10 119.49(12)
F14 K1 O20 C10 30.31(11)
N1 K1 O20 C10 -39.25(12)
F25 K1 O20 C10 68.99(12)
F50 K1 O20 C10 -113.36(12)
C2 K1 O20 C10 -65.90(12)
C21 K1 O20 C10 112.18(12)
O41 K1 O20 K3 -6.82(4)
O22 K1 O20 K3 -90.55(4)
O8 K1 O20 K3 133.39(5)
F28 K1 O20 K3 -92.56(7)
F14 K1 O20 K3 178.27(5)
N1 K1 O20 K3 108.70(5)
F25 K1 O20 K3 -143.06(3)
F50 K1 O20 K3 34.60(6)
C2 K1 O20 K3 82.05(5)
C10 K1 O20 K3 147.95(14)
C21 K1 O20 K3 -99.87(4)
O41 K1 O20 K4 85.27(4)
O22 K1 O20 K4 1.54(4)
O8 K1 O20 K4 -134.53(5)
F28 K1 O20 K4 -0.47(8)
F14 K1 O20 K4 -89.65(5)
N1 K1 O20 K4 -159.21(6)
F25 K1 O20 K4 -50.98(4)
F50 K1 O20 K4 126.68(4)
C2 K1 O20 K4 174.13(5)
C10 K1 O20 K4 -119.96(13)
C21 K1 O20 K4 -7.79(5)
O70 K4 O20 C10 142.21(11)
O22 K4 O20 C10 -123.63(11)
O88 K4 O20 C10 -4.49(15)
F15 K4 O20 C10 -25.41(10)
F17 K4 O20 C10 38.20(10)
N85 K4 O20 C10 88.31(12)
C12 K4 O20 C10 -28.94(11)
K2 K4 O20 C10 -169.82(11)
K3 K4 O20 C10 146.76(12)
K1 K4 O20 C10 -122.05(12)
O70 K4 O20 K3 -4.55(4)
O22 K4 O20 K3 89.61(4)
O88 K4 O20 K3 -151.25(7)
F15 K4 O20 K3 -172.16(5)
F17 K4 O20 K3 -108.55(5)
N85 K4 O20 K3 -58.45(6)
C10 K4 O20 K3 -146.76(12)
C12 K4 O20 K3 -175.70(7)
K2 K4 O20 K3 43.42(3)
K1 K4 O20 K3 91.19(4)
O70 K4 O20 K1 -95.74(4)
O22 K4 O20 K1 -1.58(4)
O88 K4 O20 K1 117.56(7)
F15 K4 O20 K1 96.65(5)
F17 K4 O20 K1 160.26(6)
N85 K4 O20 K1 -149.64(4)
C10 K4 O20 K1 122.05(12)
C12 K4 O20 K1 93.11(6)
K2 K4 O20 K1 -47.77(3)
K3 K4 O20 K1 -91.19(4)
O70 K2 C21 O22 -35.01(12)
O39 K2 C21 O22 -165.65(12)
O41 K2 C21 O22 58.63(12)
F30 K2 C21 O22 138.69(14)
F45 K2 C21 O22 118.54(11)
N35 K2 C21 O22 -128.98(14)
F44 K2 C21 O22 89.71(13)
F77 K2 C21 O22 -93.61(12)
C43 K2 C21 O22 96.59(12)
C31 K2 C21 O22 -105.41(12)
O22 K2 C21 C27 -125.09(17)
O70 K2 C21 C27 -160.10(10)
O39 K2 C21 C27 69.26(10)
O41 K2 C21 C27 -66.46(10)
F30 K2 C21 C27 13.60(9)
F45 K2 C21 C27 -6.55(11)
N35 K2 C21 C27 105.93(11)
F44 K2 C21 C27 -35.38(13)
F77 K2 C21 C27 141.30(9)
C43 K2 C21 C27 -28.50(12)
C31 K2 C21 C27 129.50(11)
O22 K2 C21 C23 -4.2(3)
O70 K2 C21 C23 -39.2(3)
O39 K2 C21 C23 -169.9(3)
O41 K2 C21 C23 54.4(3)
F30 K2 C21 C23 134.5(3)
F45 K2 C21 C23 114.3(3)
N35 K2 C21 C23 -133.2(3)
F44 K2 C21 C23 85.5(3)
F77 K2 C21 C23 -97.8(3)
C43 K2 C21 C23 92.4(3)
C31 K2 C21 C23 -109.6(3)
O22 K2 C21 C36 125.12(17)
O70 K2 C21 C36 90.11(11)
O39 K2 C21 C36 -40.53(11)
O41 K2 C21 C36 -176.24(11)
F30 K2 C21 C36 -96.19(12)
F45 K2 C21 C36 -116.34(11)
N35 K2 C21 C36 -3.86(10)
F44 K2 C21 C36 -145.17(10)
F77 K2 C21 C36 31.51(12)
C43 K2 C21 C36 -138.29(10)
C31 K2 C21 C36 19.71(10)
O22 K2 C21 K1 -41.96(10)
O70 K2 C21 K1 -76.97(4)
O39 K2 C21 K1 152.38(4)
O41 K2 C21 K1 16.67(4)
F30 K2 C21 K1 96.73(6)
F45 K2 C21 K1 76.58(4)
N35 K2 C21 K1 -170.94(7)
F44 K2 C21 K1 47.75(7)
F77 K2 C21 K1 -135.58(3)
C43 K2 C21 K1 54.62(5)
C31 K2 C21 K1 -147.37(5)
O20 K1 C21 O22 27.92(12)
O41 K1 C21 O22 -60.87(12)
O8 K1 C21 O22 151.18(11)
F28 K1 C21 O22 -145.67(14)
F14 K1 C21 O22 86.92(12)
N1 K1 C21 O22 77.27(14)
F25 K1 C21 O22 132.91(14)
F50 K1 C21 O22 -114.04(12)
C2 K1 C21 O22 36.9(3)
C10 K1 C21 O22 47.89(13)
O20 K1 C21 C27 158.35(10)
O41 K1 C21 C27 69.55(10)
O22 K1 C21 C27 130.43(18)
O8 K1 C21 C27 -78.39(11)
F28 K1 C21 C27 -15.25(9)
F14 K1 C21 C27 -142.65(10)
N1 K1 C21 C27 -152.30(10)
F25 K1 C21 C27 -96.66(11)
F50 K1 C21 C27 16.39(11)
C2 K1 C21 C27 167.3(2)
C10 K1 C21 C27 178.32(10)
O20 K1 C21 C23 -93.22(11)
O41 K1 C21 C23 177.99(11)
O22 K1 C21 C23 -121.14(18)
O8 K1 C21 C23 30.04(12)
F28 K1 C21 C23 93.18(11)
F14 K1 C21 C23 -34.22(11)
N1 K1 C21 C23 -43.87(14)
F25 K1 C21 C23 11.77(10)
F50 K1 C21 C23 124.82(10)
C2 K1 C21 C23 -84.3(3)
C10 K1 C21 C23 -73.25(11)
O20 K1 C21 C36 35.1(3)
O41 K1 C21 C36 -53.7(3)
O22 K1 C21 C36 7.1(3)
O8 K1 C21 C36 158.3(3)
F28 K1 C21 C36 -138.5(4)
F14 K1 C21 C36 94.1(3)
N1 K1 C21 C36 84.4(3)
F25 K1 C21 C36 140.0(4)
F50 K1 C21 C36 -106.9(3)
C2 K1 C21 C36 44.0(5)
C10 K1 C21 C36 55.0(3)
O20 K1 C21 K2 71.54(4)
O41 K1 C21 K2 -17.25(4)
O22 K1 C21 K2 43.62(11)
O8 K1 C21 K2 -165.20(4)
F28 K1 C21 K2 -102.05(6)
F14 K1 C21 K2 130.55(3)
N1 K1 C21 K2 120.90(7)
F25 K1 C21 K2 176.53(7)
F50 K1 C21 K2 -70.41(4)
C2 K1 C21 K2 80.5(2)
C10 K1 C21 K2 91.52(4)
C27 C21 O22 K4 171.43(11)
C23 C21 O22 K4 -70.4(2)
C36 C21 O22 K4 47.6(2)
K2 C21 O22 K4 111.49(16)
K1 C21 O22 K4 -135.37(18)
C27 C21 O22 K2 59.95(16)
C23 C21 O22 K2 178.08(12)
C36 C21 O22 K2 -63.92(17)
K1 C21 O22 K2 113.15(11)
C27 C21 O22 K1 -53.20(17)
C23 C21 O22 K1 64.93(17)
C36 C21 O22 K1 -177.06(12)
K2 C21 O22 K1 -113.15(11)
O70 K4 O22 C21 -128.65(16)
O20 K4 O22 C21 142.16(16)
O88 K4 O22 C21 -6.85(17)
F15 K4 O22 C21 80.34(16)
F17 K4 O22 C21 118.62(16)
N85 K4 O22 C21 -75.90(17)
C10 K4 O22 C21 124.69(16)
C12 K4 O22 C21 100.14(16)
K2 K4 O22 C21 -121.13(17)
K3 K4 O22 C21 -174.28(16)
K1 K4 O22 C21 140.62(17)
O70 K4 O22 K2 -7.52(4)
O20 K4 O22 K2 -96.71(4)
O88 K4 O22 K2 114.28(4)
F15 K4 O22 K2 -158.53(4)
F17 K4 O22 K2 -120.25(6)
N85 K4 O22 K2 45.23(7)
C10 K4 O22 K2 -114.18(4)
C12 K4 O22 K2 -138.73(4)
K3 K4 O22 K2 -53.15(3)
K1 K4 O22 K2 -98.25(5)
O70 K4 O22 K1 90.73(4)
O20 K4 O22 K1 1.54(4)
O88 K4 O22 K1 -147.47(4)
F15 K4 O22 K1 -60.28(4)
F17 K4 O22 K1 -22.00(8)
N85 K4 O22 K1 143.48(6)
C10 K4 O22 K1 -15.93(5)
C12 K4 O22 K1 -40.48(5)
K2 K4 O22 K1 98.25(5)
K3 K4 O22 K1 45.10(3)
O70 K2 O22 C21 147.24(12)
O39 K2 O22 C21 16.13(13)
O41 K2 O22 C21 -120.91(12)
F30 K2 O22 C21 -31.46(11)
F45 K2 O22 C21 -69.40(12)
N35 K2 O22 C21 39.76(11)
F44 K2 O22 C21 -115.22(12)
F77 K2 O22 C21 102.64(12)
C43 K2 O22 C21 -95.51(12)
C31 K2 O22 C21 65.47(12)
O70 K2 O22 K4 7.22(4)
O39 K2 O22 K4 -123.88(5)
O41 K2 O22 K4 99.07(4)
F30 K2 O22 K4 -171.48(5)
F45 K2 O22 K4 150.58(3)
N35 K2 O22 K4 -100.25(5)
F44 K2 O22 K4 104.76(5)
F77 K2 O22 K4 -37.38(5)
C43 K2 O22 K4 124.47(5)
C21 K2 O22 K4 -140.02(13)
C31 K2 O22 K4 -74.54(4)
O70 K2 O22 K1 -89.24(4)
O39 K2 O22 K1 139.65(5)
O41 K2 O22 K1 2.60(4)
F30 K2 O22 K1 92.06(5)
F45 K2 O22 K1 54.11(5)
N35 K2 O22 K1 163.28(6)
F44 K2 O22 K1 8.30(7)
F77 K2 O22 K1 -133.85(4)
C43 K2 O22 K1 28.01(6)
C21 K2 O22 K1 123.52(13)
C31 K2 O22 K1 -171.01(5)
O20 K1 O22 C21 -152.36(12)
O41 K1 O22 C21 118.65(12)
O8 K1 O22 C21 -36.98(14)
F28 K1 O22 C21 26.26(11)
F14 K1 O22 C21 -92.34(12)
N1 K1 O22 C21 -127.01(12)
F25 K1 O22 C21 -35.80(11)
F50 K1 O22 C21 76.33(12)
C2 K1 O22 C21 -166.16(12)
C10 K1 O22 C21 -134.88(12)
O20 K1 O22 K4 -1.57(4)
O41 K1 O22 K4 -90.56(4)
O8 K1 O22 K4 113.82(6)
F28 K1 O22 K4 177.05(5)
F14 K1 O22 K4 58.46(4)
N1 K1 O22 K4 23.78(8)
F25 K1 O22 K4 114.99(5)
F50 K1 O22 K4 -132.87(4)
C2 K1 O22 K4 -15.37(11)
C10 K1 O22 K4 15.91(5)
C21 K1 O22 K4 150.80(14)
O20 K1 O22 K2 86.30(4)
O41 K1 O22 K2 -2.69(4)
O8 K1 O22 K2 -158.31(5)
F28 K1 O22 K2 -95.08(5)
F14 K1 O22 K2 146.33(4)
N1 K1 O22 K2 111.65(6)
F25 K1 O22 K2 -157.14(5)
F50 K1 O22 K2 -45.00(5)
C2 K1 O22 K2 72.50(10)
C10 K1 O22 K2 103.78(4)
C21 K1 O22 K2 -121.34(13)
O22 C21 C23 F26 179.26(16)
C27 C21 C23 F26 -61.4(2)
C36 C21 C23 F26 55.8(2)
K2 C21 C23 F26 -177.6(2)
K1 C21 C23 F26 -142.01(16)
O22 C21 C23 F24 59.4(2)
C27 C21 C23 F24 178.76(15)
C36 C21 C23 F24 -64.01(19)
K2 C21 C23 F24 62.6(4)
K1 C21 C23 F24 98.16(14)
O22 C21 C23 F25 -58.6(2)
C27 C21 C23 F25 60.7(2)
C36 C21 C23 F25 177.92(16)
K2 C21 C23 F25 -55.5(4)
K1 C21 C23 F25 -19.91(15)
F26 C23 F25 K1 151.29(12)
F24 C23 F25 K1 -96.12(14)
C21 C23 F25 K1 24.79(19)
O20 K1 F25 C23 71.53(13)
O41 K1 F25 C23 -34.00(14)
O22 K1 F25 C23 2.68(12)
O8 K1 F25 C23 -178.17(13)
F28 K1 F25 C23 -72.91(13)
F14 K1 F25 C23 109.85(13)
N1 K1 F25 C23 135.79(13)
F50 K1 F25 C23 -106.27(13)
C2 K1 F25 C23 148.25(13)
C10 K1 F25 C23 90.97(13)
C21 K1 F25 C23 -14.64(12)
O22 C21 C27 F29 179.79(15)
C23 C21 C27 F29 60.8(2)
C36 C21 C27 F29 -53.7(2)
K2 C21 C27 F29 -141.93(15)
K1 C21 C27 F29 145.84(15)
O22 C21 C27 F30 -59.8(2)
C23 C21 C27 F30 -178.75(15)
C36 C21 C27 F30 66.76(19)
K2 C21 C27 F30 -21.52(13)
K1 C21 C27 F30 -93.74(13)
O22 C21 C27 F28 58.2(2)
C23 C21 C27 F28 -60.7(2)
C36 C21 C27 F28 -175.21(14)
K2 C21 C27 F28 96.51(14)
K1 C21 C27 F28 24.28(13)
F29 C27 F28 K1 -159.96(11)
F30 C27 F28 K1 88.05(14)
C21 C27 F28 K1 -33.19(18)
O20 K1 F28 C27 8.39(15)
O41 K1 F28 C27 -77.11(12)
O22 K1 F28 C27 6.11(11)
O8 K1 F28 C27 146.82(12)
F14 K1 F28 C27 78.72(12)
N1 K1 F28 C27 146.10(13)
F25 K1 F28 C27 76.10(12)
F50 K1 F28 C27 -131.92(12)
C2 K1 F28 C27 -162.01(12)
C10 K1 F28 C27 44.39(15)
C21 K1 F28 C27 18.96(12)
F29 C27 F30 K2 154.53(10)
F28 C27 F30 K2 -93.63(13)
C21 C27 F30 K2 28.79(17)
O22 K2 F30 C27 -1.26(11)
O70 K2 F30 C27 -4.10(16)
O39 K2 F30 C27 -138.11(12)
O41 K2 F30 C27 82.90(12)
F45 K2 F30 C27 141.82(12)
N35 K2 F30 C27 -72.44(12)
F44 K2 F30 C27 133.85(11)
F77 K2 F30 C27 -114.10(12)
C43 K2 F30 C27 126.80(12)
C21 K2 F30 C27 -17.17(11)
C31 K2 F30 C27 -70.02(12)
O22 K2 C31 N35 -65.66(10)
O70 K2 C31 N35 -160.18(11)
O39 K2 C31 N35 67.93(10)
O41 K2 C31 N35 -79.18(14)
F30 K2 C31 N35 -5.10(10)
F45 K2 C31 N35 41.60(13)
F44 K2 C31 N35 115.38(11)
F77 K2 C31 N35 146.42(11)
C43 K2 C31 N35 55.3(2)
C21 K2 C31 N35 -43.70(10)
N35 C31 C32 O33 73.4(2)
C31 C32 O33 C34 178.5(2)
C32 C31 N35 C37 58.6(2)
K2 C31 N35 C37 -113.90(15)
C32 C31 N35 C36 -71.7(2)
K2 C31 N35 C36 115.86(14)
C32 C31 N35 K2 172.47(15)
O22 K2 N35 C37 -138.24(12)
O70 K2 N35 C37 138.80(11)
O39 K2 N35 C37 17.80(11)
O41 K2 N35 C37 -107.66(12)
F30 K2 N35 C37 -67.51(11)
F45 K2 N35 C37 -31.71(12)
F44 K2 N35 C37 2.26(17)
F77 K2 N35 C37 87.75(11)
C43 K2 N35 C37 -35.99(15)
C21 K2 N35 C37 -119.47(13)
C31 K2 N35 C37 118.30(16)
O22 K2 N35 C31 103.46(11)
O70 K2 N35 C31 20.50(11)
O39 K2 N35 C31 -100.50(11)
O41 K2 N35 C31 134.05(10)
F30 K2 N35 C31 174.20(11)
F45 K2 N35 C31 -150.00(10)
F44 K2 N35 C31 -116.03(12)
F77 K2 N35 C31 -30.55(10)
C43 K2 N35 C31 -154.28(11)
C21 K2 N35 C31 122.24(12)
O22 K2 N35 C36 -14.39(11)
O70 K2 N35 C36 -97.35(12)
O39 K2 N35 C36 141.65(13)
O41 K2 N35 C36 16.19(15)
F30 K2 N35 C36 56.35(11)
F45 K2 N35 C36 92.15(12)
F44 K2 N35 C36 126.11(12)
F77 K2 N35 C36 -148.40(12)
C43 K2 N35 C36 87.86(14)
C21 K2 N35 C36 4.39(11)
C31 K2 N35 C36 -117.85(17)
C37 N35 C36 C21 113.84(18)
C31 N35 C36 C21 -115.33(18)
K2 N35 C36 C21 -7.45(18)
O22 C21 C36 N35 45.9(2)
C27 C21 C36 N35 -78.04(19)
C23 C21 C36 N35 165.96(15)
K2 C21 C36 N35 6.10(15)
K1 C21 C36 N35 40.5(4)
C31 N35 C37 C38 59.9(2)
C36 N35 C37 C38 -169.74(17)
K2 N35 C37 C38 -47.32(19)
N35 C37 C38 O39 60.7(2)
C37 C38 O39 C40 177.32(18)
C37 C38 O39 K2 -41.1(2)
O22 K2 O39 C40 176.26(17)
O70 K2 O39 C40 62.41(19)
O41 K2 O39 C40 -74.84(19)
F30 K2 O39 C40 -141.17(18)
F45 K2 O39 C40 -71.62(18)
N35 K2 O39 C40 152.51(19)
F44 K2 O39 C40 -34.45(18)
F77 K2 O39 C40 54.50(18)
C43 K2 O39 C40 -57.97(18)
C21 K2 O39 C40 -177.90(18)
C31 K2 O39 C40 126.19(18)
O22 K2 O39 C38 36.34(15)
O70 K2 O39 C38 -77.51(14)
O41 K2 O39 C38 145.24(13)
F30 K2 O39 C38 78.91(14)
F45 K2 O39 C38 148.46(14)
N35 K2 O39 C38 12.59(13)
F44 K2 O39 C38 -174.37(13)
F77 K2 O39 C38 -85.42(14)
C43 K2 O39 C38 162.11(14)
C21 K2 O39 C38 42.18(14)
C31 K2 O39 C38 -13.73(13)
O20 K3 O41 C42 -148.52(14)
O67 K3 O41 C42 -30.04(15)
O70 K3 O41 C42 124.13(14)
F74 K3 O41 C42 68.29(14)
N60 K3 O41 C42 -8.25(13)
F75 K3 O41 C42 117.92(14)
C72 K3 O41 C42 96.20(14)
K2 K3 O41 C42 123.60(14)
K1 K3 O41 C42 -141.64(15)
K4 K3 O41 C42 166.78(13)
O20 K3 O41 K1 -6.87(4)
O67 K3 O41 K1 111.60(5)
O70 K3 O41 K1 -94.23(4)
F74 K3 O41 K1 -150.06(4)
N60 K3 O41 K1 133.39(5)
F75 K3 O41 K1 -100.43(8)
C72 K3 O41 K1 -122.16(6)
K2 K3 O41 K1 -94.76(4)
K4 K3 O41 K1 -51.57(3)
O20 K3 O41 K2 87.88(4)
O67 K3 O41 K2 -153.64(5)
O70 K3 O41 K2 0.53(4)
F74 K3 O41 K2 -55.31(5)
N60 K3 O41 K2 -131.85(5)
F75 K3 O41 K2 -5.68(9)
C72 K3 O41 K2 -27.40(7)
K1 K3 O41 K2 94.76(4)
K4 K3 O41 K2 43.18(3)
O20 K1 O41 C42 145.37(15)
O22 K1 O41 C42 -131.65(15)
O8 K1 O41 C42 23.48(17)
F28 K1 O41 C42 -71.25(14)
F14 K1 O41 C42 153.65(13)
N1 K1 O41 C42 88.80(15)
F25 K1 O41 C42 -101.16(15)
F50 K1 O41 C42 4.28(13)
C2 K1 O41 C42 77.32(15)
C10 K1 O41 C42 136.37(14)
C21 K1 O41 C42 -114.09(15)
O20 K1 O41 K3 6.84(4)
O22 K1 O41 K3 89.81(4)
O8 K1 O41 K3 -115.05(6)
F28 K1 O41 K3 150.21(4)
F14 K1 O41 K3 15.12(9)
N1 K1 O41 K3 -49.73(5)
F25 K1 O41 K3 120.31(5)
F50 K1 O41 K3 -134.26(6)
C2 K1 O41 K3 -61.21(5)
C10 K1 O41 K3 -2.16(5)
C21 K1 O41 K3 107.37(4)
O20 K1 O41 K2 -80.46(4)
O22 K1 O41 K2 2.52(4)
O8 K1 O41 K2 157.65(5)
F28 K1 O41 K2 62.91(4)
F14 K1 O41 K2 -72.18(8)
N1 K1 O41 K2 -137.03(4)
F25 K1 O41 K2 33.01(6)
F50 K1 O41 K2 138.44(5)
C2 K1 O41 K2 -148.51(5)
C10 K1 O41 K2 -89.46(5)
C21 K1 O41 K2 20.07(4)
O22 K2 O41 C42 138.73(12)
O70 K2 O41 C42 -129.79(12)
O39 K2 O41 C42 16.20(14)
F30 K2 O41 C42 77.45(12)
F45 K2 O41 C42 12.63(11)
N35 K2 O41 C42 112.00(13)
F44 K2 O41 C42 -36.51(11)
F77 K2 O41 C42 -88.50(12)
C43 K2 O41 C42 -8.56(12)
C21 K2 O41 C42 120.52(12)
C31 K2 O41 C42 151.47(12)
O22 K2 O41 K3 -92.02(4)
O70 K2 O41 K3 -0.54(4)
O39 K2 O41 K3 145.45(5)
F30 K2 O41 K3 -153.31(4)
F45 K2 O41 K3 141.87(5)
N35 K2 O41 K3 -118.75(6)
F44 K2 O41 K3 92.73(4)
F77 K2 O41 K3 40.75(6)
C43 K2 O41 K3 120.69(7)
C21 K2 O41 K3 -110.23(4)
C31 K2 O41 K3 -79.28(9)
O22 K2 O41 K1 -2.58(4)
O70 K2 O41 K1 88.89(4)
O39 K2 O41 K1 -125.11(5)
F30 K2 O41 K1 -63.87(4)
F45 K2 O41 K1 -128.69(5)
N35 K2 O41 K1 -29.31(8)
F44 K2 O41 K1 -177.83(5)
F77 K2 O41 K1 130.19(4)
C43 K2 O41 K1 -149.87(8)
C21 K2 O41 K1 -20.79(4)
C31 K2 O41 K1 10.16(10)
K3 O41 C42 C43 -94.98(16)
K1 O41 C42 C43 139.21(13)
K2 O41 C42 C43 13.69(19)
K3 O41 C42 C47 148.09(12)
K1 O41 C42 C47 22.3(2)
K2 O41 C42 C47 -103.24(15)
K3 O41 C42 C51 30.9(2)
K1 O41 C42 C51 -94.94(17)
K2 O41 C42 C51 139.55(13)
O41 C42 C43 F44 55.8(2)
C47 C42 C43 F44 174.55(16)
C51 C42 C43 F44 -72.5(2)
O41 C42 C43 F46 176.45(16)
C47 C42 C43 F46 -64.8(2)
C51 C42 C43 F46 48.1(2)
O41 C42 C43 F45 -61.4(2)
C47 C42 C43 F45 57.4(2)
C51 C42 C43 F45 170.31(15)
O41 C42 C43 K2 -9.96(14)
C47 C42 C43 K2 108.80(13)
C51 C42 C43 K2 -138.28(13)
O22 K2 C43 F44 -144.89(9)
O70 K2 C43 F44 -39.15(11)
O39 K2 C43 F44 90.54(10)
O41 K2 C43 F44 -106.91(12)
F30 K2 C43 F44 162.87(10)
F45 K2 C43 F44 125.80(17)
N35 K2 C43 F44 135.42(9)
F77 K2 C43 F44 19.34(11)
C21 K2 C43 F44 -169.36(9)
C31 K2 C43 F44 102.24(16)
O22 K2 C43 F46 133.5(3)
O70 K2 C43 F46 -120.7(4)
O39 K2 C43 F46 9.0(4)
O41 K2 C43 F46 171.5(4)
F30 K2 C43 F46 81.3(4)
F45 K2 C43 F46 44.2(3)
N35 K2 C43 F46 53.9(4)
F44 K2 C43 F46 -81.6(4)
F77 K2 C43 F46 -62.2(4)
C21 K2 C43 F46 109.1(4)
C31 K2 C43 F46 20.7(5)
O22 K2 C43 F45 89.31(11)
O70 K2 C43 F45 -164.95(10)
O39 K2 C43 F45 -35.25(11)
O41 K2 C43 F45 127.30(14)
F30 K2 C43 F45 37.07(11)
N35 K2 C43 F45 9.63(15)
F44 K2 C43 F45 -125.80(17)
F77 K2 C43 F45 -106.46(11)
C21 K2 C43 F45 64.85(12)
C31 K2 C43 F45 -23.6(2)
O22 K2 C43 C42 -31.45(12)
O70 K2 C43 C42 74.29(11)
O39 K2 C43 C42 -156.01(11)
O41 K2 C43 C42 6.53(9)
F30 K2 C43 C42 -83.69(11)
F45 K2 C43 C42 -120.76(18)
N35 K2 C43 C42 -111.14(11)
F44 K2 C43 C42 113.44(16)
F77 K2 C43 C42 132.78(10)
C21 K2 C43 C42 -55.91(12)
C31 K2 C43 C42 -144.32(14)
F46 C43 F44 K2 156.22(14)
F45 C43 F44 K2 44.33(12)
C42 C43 F44 K2 -78.26(14)
O22 K2 F44 C43 47.54(12)
O70 K2 F44 C43 144.25(10)
O39 K2 F44 C43 -90.77(10)
O41 K2 F44 C43 54.50(10)
F30 K2 F44 C43 -17.84(11)
F45 K2 F44 C43 -28.95(10)
N35 K2 F44 C43 -77.23(13)
F77 K2 F44 C43 -162.16(10)
C21 K2 F44 C43 15.21(13)
C31 K2 F44 C43 -133.90(12)
F44 C43 F45 K2 -51.21(14)
F46 C43 F45 K2 -163.53(12)
C42 C43 F45 K2 69.44(16)
O22 K2 F45 C43 -103.09(12)
O70 K2 F45 C43 19.74(13)
O39 K2 F45 C43 143.24(12)
O41 K2 F45 C43 -39.42(11)
F30 K2 F45 C43 -139.07(12)
N35 K2 F45 C43 -173.16(11)
F44 K2 F45 C43 29.32(10)
F77 K2 F45 C43 84.11(12)
C21 K2 F45 C43 -123.99(11)
C31 K2 F45 C43 168.50(11)
O41 C42 C47 F48 60.3(2)
C43 C42 C47 F48 -57.8(2)
C51 C42 C47 F48 -175.54(17)
O41 C42 C47 F49 -176.38(17)
C43 C42 C47 F49 65.5(2)
C51 C42 C47 F49 -52.2(2)
O41 C42 C47 F50 -57.8(2)
C43 C42 C47 F50 -175.90(16)
C51 C42 C47 F50 66.39(19)
F48 C47 F50 K1 -65.33(15)
F49 C47 F50 K1 -177.70(11)
C42 C47 F50 K1 58.02(16)
O20 K1 F50 C47 -86.98(12)
O41 K1 F50 C47 -33.61(11)
O22 K1 F50 C47 20.67(13)
O8 K1 F50 C47 159.71(12)
F28 K1 F50 C47 63.79(12)
F14 K1 F50 C47 178.25(11)
N1 K1 F50 C47 -143.91(12)
F25 K1 F50 C47 90.35(12)
C2 K1 F50 C47 -131.97(12)
C10 K1 F50 C47 -113.55(12)
C21 K1 F50 C47 42.27(12)
O41 C42 C51 N60 -47.4(2)
C43 C42 C51 N60 77.3(2)
C47 C42 C51 N60 -167.90(16)
C42 C51 N60 C61 -95.80(19)
C42 C51 N60 C65 140.89(17)
C42 C51 N60 K3 36.08(17)
O41 K3 N60 C51 -15.51(10)
O20 K3 N60 C51 45.98(13)
O67 K3 N60 C51 143.00(12)
O70 K3 N60 C51 -87.33(11)
F74 K3 N60 C51 -142.20(11)
F75 K3 N60 C51 -160.19(10)
C72 K3 N60 C51 -138.07(11)
K2 K3 N60 C51 -49.68(11)
K1 K3 N60 C51 16.33(11)
K4 K3 N60 C51 -26.33(15)
O41 K3 N60 C61 112.28(14)
O20 K3 N60 C61 173.77(12)
O67 K3 N60 C61 -89.21(14)
O70 K3 N60 C61 40.45(15)
F74 K3 N60 C61 -14.41(13)
F75 K3 N60 C61 -32.40(15)
C72 K3 N60 C61 -10.28(15)
K2 K3 N60 C61 78.11(13)
K1 K3 N60 C61 144.12(13)
K4 K3 N60 C61 101.46(14)
O41 K3 N60 C65 -127.45(12)
O20 K3 N60 C65 -65.97(12)
O67 K3 N60 C65 31.06(11)
O70 K3 N60 C65 160.72(10)
F74 K3 N60 C65 105.85(11)
F75 K3 N60 C65 87.87(11)
C72 K3 N60 C65 109.98(11)
K2 K3 N60 C65 -161.62(10)
K1 K3 N60 C65 -95.61(11)
K4 K3 N60 C65 -138.27(10)
C51 N60 C61 C62 137.97(17)
C65 N60 C61 C62 -100.1(2)
K3 N60 C61 C62 13.8(2)
N60 C61 C62 O63 175.22(17)
C61 C62 O63 C64 179.81(19)
C51 N60 C65 C66 -170.13(17)
C61 N60 C65 C66 65.5(2)
K3 N60 C65 C66 -60.97(18)
N60 C65 C66 O67 61.7(2)
C65 C66 O67 C68 173.6(2)
C65 C66 O67 K3 -21.6(2)
O41 K3 O67 C68 179.7(2)
O20 K3 O67 C68 -74.7(2)
O70 K3 O67 C68 39.8(2)
F74 K3 O67 C68 55.4(2)
N60 K3 O67 C68 157.6(2)
F75 K3 O67 C68 16.1(2)
C72 K3 O67 C68 38.3(2)
K2 K3 O67 C68 125.4(2)
K1 K3 O67 C68 -125.2(2)
K4 K3 O67 C68 -31.1(2)
O41 K3 O67 C66 16.47(18)
O20 K3 O67 C66 122.05(16)
O70 K3 O67 C66 -123.44(16)
F74 K3 O67 C66 -107.80(17)
N60 K3 O67 C66 -5.65(15)
F75 K3 O67 C66 -147.10(17)
C72 K3 O67 C66 -124.93(17)
K2 K3 O67 C66 -37.8(2)
K1 K3 O67 C66 71.65(17)
K4 K3 O67 C66 165.66(14)
O22 K4 O70 C71 151.19(14)
O20 K4 O70 C71 -125.60(14)
O88 K4 O70 C71 34.51(15)
F15 K4 O70 C71 -103.27(15)
F17 K4 O70 C71 -67.74(14)
N85 K4 O70 C71 8.54(13)
C10 K4 O70 C71 -112.35(14)
C12 K4 O70 C71 -117.70(14)
K2 K4 O70 C71 143.84(15)
K3 K4 O70 C71 -129.90(15)
K1 K4 O70 C71 -166.44(13)
O22 K4 O70 K2 7.35(4)
O20 K4 O70 K2 90.56(4)
O88 K4 O70 K2 -109.33(5)
F15 K4 O70 K2 112.89(7)
F17 K4 O70 K2 148.42(3)
N85 K4 O70 K2 -135.30(5)
C10 K4 O70 K2 103.81(4)
C12 K4 O70 K2 98.46(6)
K3 K4 O70 K2 86.26(4)
K1 K4 O70 K2 49.72(3)
O22 K4 O70 K3 -78.90(4)
O20 K4 O70 K3 4.31(4)
O88 K4 O70 K3 164.41(4)
F15 K4 O70 K3 26.63(9)
F17 K4 O70 K3 62.16(4)
N85 K4 O70 K3 138.45(5)
C10 K4 O70 K3 17.55(5)
C12 K4 O70 K3 12.20(7)
K2 K4 O70 K3 -86.26(4)
K1 K4 O70 K3 -36.54(3)
O22 K2 O70 C71 -147.95(15)
O39 K2 O70 C71 -21.99(17)
O41 K2 O70 C71 128.96(15)
F30 K2 O70 C71 -145.46(14)
F45 K2 O70 C71 80.83(16)
N35 K2 O70 C71 -87.35(16)
F44 K2 O70 C71 74.51(15)
F77 K2 O70 C71 -12.67(14)
C43 K2 O70 C71 89.11(16)
C21 K2 O70 C71 -135.91(15)
C31 K2 O70 C71 -78.87(16)
O22 K2 O70 K4 -7.33(4)
O39 K2 O70 K4 118.63(5)
O41 K2 O70 K4 -90.42(4)
F30 K2 O70 K4 -4.84(10)
F45 K2 O70 K4 -138.55(5)
N35 K2 O70 K4 53.27(5)
F44 K2 O70 K4 -144.87(4)
F77 K2 O70 K4 127.95(5)
C43 K2 O70 K4 -130.27(5)
C21 K2 O70 K4 4.71(5)
C31 K2 O70 K4 61.75(4)
O22 K2 O70 K3 83.61(4)
O39 K2 O70 K3 -150.43(4)
O41 K2 O70 K3 0.51(4)
F30 K2 O70 K3 86.09(9)
F45 K2 O70 K3 -47.62(6)
N35 K2 O70 K3 144.21(4)
F44 K2 O70 K3 -53.94(4)
F77 K2 O70 K3 -141.12(5)
C43 K2 O70 K3 -39.34(5)
C21 K2 O70 K3 95.64(4)
C31 K2 O70 K3 152.68(4)
O41 K3 O70 C71 -138.79(12)
O20 K3 O70 C71 131.04(12)
O67 K3 O70 C71 7.27(15)
F74 K3 O70 C71 -10.58(11)
N60 K3 O70 C71 -80.95(13)
F75 K3 O70 C71 37.11(11)
C72 K3 O70 C71 9.44(11)
K2 K3 O70 C71 -138.24(13)
K1 K3 O70 C71 174.94(12)
K4 K3 O70 C71 135.46(13)
O41 K3 O70 K4 85.75(4)
O20 K3 O70 K4 -4.42(4)
O67 K3 O70 K4 -128.19(6)
F74 K3 O70 K4 -146.04(5)
N60 K3 O70 K4 143.58(4)
F75 K3 O70 K4 -98.35(5)
C72 K3 O70 K4 -126.02(7)
K2 K3 O70 K4 86.30(4)
K1 K3 O70 K4 39.48(3)
O41 K3 O70 K2 -0.55(4)
O20 K3 O70 K2 -90.72(4)
O67 K3 O70 K2 145.51(6)
F74 K3 O70 K2 127.66(5)
N60 K3 O70 K2 57.28(6)
F75 K3 O70 K2 175.35(6)
C72 K3 O70 K2 147.68(7)
K1 K3 O70 K2 -46.82(3)
K4 K3 O70 K2 -86.30(4)
K4 O70 C71 C72 102.35(16)
K2 O70 C71 C72 -130.76(14)
K3 O70 C71 C72 -15.27(18)
K4 O70 C71 C76 -140.17(13)
K2 O70 C71 C76 -13.3(2)
K3 O70 C71 C76 102.20(15)
K4 O70 C71 C80 -22.3(2)
K2 O70 C71 C80 104.59(16)
K3 O70 C71 C80 -139.93(12)
O70 C71 C72 F73 -178.45(17)
C76 C71 C72 F73 63.0(2)
C80 C71 C72 F73 -49.4(2)
O70 C71 C72 F75 -56.9(2)
C76 C71 C72 F75 -175.45(16)
C80 C71 C72 F75 72.2(2)
O70 C71 C72 F74 59.3(2)
C76 C71 C72 F74 -59.3(2)
C80 C71 C72 F74 -171.68(15)
O70 C71 C72 K3 10.71(13)
C76 C71 C72 K3 -107.87(13)
C80 C71 C72 K3 139.75(12)
O41 K3 C72 F73 -122.2(4)
O20 K3 C72 F73 130.7(4)
O67 K3 C72 F73 13.4(4)
O70 K3 C72 F73 -165.1(4)
F74 K3 C72 F73 -35.4(3)
N60 K3 C72 F73 -46.2(4)
F75 K3 C72 F73 88.1(4)
K2 K3 C72 F73 -142.4(4)
K1 K3 C72 F73 173.2(3)
K4 K3 C72 F73 160.2(4)
O41 K3 C72 F75 149.69(10)
O20 K3 C72 F75 42.67(12)
O67 K3 C72 F75 -74.67(11)
O70 K3 C72 F75 106.80(13)
F74 K3 C72 F75 -123.47(17)
N60 K3 C72 F75 -134.21(10)
K2 K3 C72 F75 129.51(11)
K1 K3 C72 F75 85.17(11)
K4 K3 C72 F75 72.12(11)
O41 K3 C72 F74 -86.84(12)
O20 K3 C72 F74 166.15(10)
O67 K3 C72 F74 48.80(11)
O70 K3 C72 F74 -129.73(13)
N60 K3 C72 F74 -10.74(12)
F75 K3 C72 F74 123.47(17)
K2 K3 C72 F74 -107.02(10)
K1 K3 C72 F74 -151.35(9)
K4 K3 C72 F74 -164.41(11)
O41 K3 C72 C71 35.82(13)
O20 K3 C72 C71 -71.19(11)
O67 K3 C72 C71 171.46(11)
O70 K3 C72 C71 -7.07(9)
F74 K3 C72 C71 122.66(17)
N60 K3 C72 C71 111.92(11)
F75 K3 C72 C71 -113.87(17)
K2 K3 C72 C71 15.64(10)
K1 K3 C72 C71 -28.69(13)
K4 K3 C72 C71 -41.75(10)
F73 C72 F74 K3 166.60(13)
F75 C72 F74 K3 54.29(15)
C71 C72 F74 K3 -65.89(16)
O41 K3 F74 C72 110.25(11)
O20 K3 F74 C72 -17.41(12)
O67 K3 F74 C72 -130.23(11)
O70 K3 F74 C72 37.62(10)
N60 K3 F74 C72 170.45(11)
F75 K3 F74 C72 -30.52(10)
K2 K3 F74 C72 72.35(11)
K1 K3 F74 C72 50.85(14)
K4 K3 F74 C72 15.15(11)
F73 C72 F75 K3 -156.33(15)
F74 C72 F75 K3 -44.70(12)
C71 C72 F75 K3 77.10(14)
O41 K3 F75 C72 -46.91(15)
O20 K3 F75 C72 -140.12(11)
O67 K3 F75 C72 105.78(12)
O70 K3 F75 C72 -54.60(11)
F74 K3 F75 C72 29.99(11)
N60 K3 F75 C72 58.60(12)
K2 K3 F75 C72 -51.21(11)
K1 K3 F75 C72 -116.82(11)
K4 K3 F75 C72 -100.57(11)
O70 C71 C76 F78 179.53(17)
C72 C71 C76 F78 -61.7(2)
C80 C71 C76 F78 54.0(2)
O70 C71 C76 F79 -57.4(2)
C72 C71 C76 F79 61.4(2)
C80 C71 C76 F79 177.09(15)
O70 C71 C76 F77 60.1(2)
C72 C71 C76 F77 178.92(16)
C80 C71 C76 F77 -65.42(19)
F78 C76 F77 K2 172.63(12)
F79 C76 F77 K2 59.23(13)
C71 C76 F77 K2 -63.17(15)
O22 K2 F77 C76 99.64(11)
O70 K2 F77 C76 39.05(11)
O39 K2 F77 C76 -149.03(12)
O41 K2 F77 C76 -15.88(12)
F30 K2 F77 C76 -173.24(10)
F45 K2 F77 C76 -88.35(11)
N35 K2 F77 C76 151.04(11)
F44 K2 F77 C76 -55.72(11)
C43 K2 F77 C76 -63.30(11)
C21 K2 F77 C76 126.32(11)
C31 K2 F77 C76 137.67(12)
O70 C71 C80 N85 27.8(2)
C72 C71 C80 N85 -97.12(19)
C76 C71 C80 N85 148.36(16)
N85 C81 C82 O83 -172.18(19)
C81 C82 O83 C84 -176.4(2)
C71 C80 N85 C81 94.24(19)
C71 C80 N85 C86 -136.72(17)
C71 C80 N85 K4 -19.54(19)
C82 C81 N85 C80 73.8(2)
C82 C81 N85 C86 -54.0(2)
C82 C81 N85 K4 -166.56(17)
O70 K4 N85 C80 7.23(11)
O22 K4 N85 C80 -56.24(14)
O20 K4 N85 C80 72.80(13)
O88 K4 N85 C80 -146.29(13)
F15 K4 N85 C80 152.88(11)
F17 K4 N85 C80 114.07(12)
C10 K4 N85 C80 98.61(12)
C12 K4 N85 C80 129.29(12)
K2 K4 N85 C80 -24.74(12)
K3 K4 N85 C80 36.43(12)
K1 K4 N85 C80 19.42(17)
O70 K4 N85 C81 -114.73(13)
O22 K4 N85 C81 -178.19(11)
O20 K4 N85 C81 -49.16(13)
O88 K4 N85 C81 91.76(12)
F15 K4 N85 C81 30.93(13)
F17 K4 N85 C81 -7.89(12)
C10 K4 N85 C81 -23.34(14)
C12 K4 N85 C81 7.34(15)
K2 K4 N85 C81 -146.69(11)
K3 K4 N85 C81 -85.52(12)
K1 K4 N85 C81 -102.54(13)
O70 K4 N85 C86 127.34(12)
O22 K4 N85 C86 63.87(13)
O20 K4 N85 C86 -167.09(10)
O88 K4 N85 C86 -26.18(11)
F15 K4 N85 C86 -87.00(12)
F17 K4 N85 C86 -125.82(11)
C10 K4 N85 C86 -141.28(11)
C12 K4 N85 C86 -110.60(12)
K2 K4 N85 C86 95.38(11)
K3 K4 N85 C86 156.54(11)
K1 K4 N85 C86 139.53(10)
C80 N85 C86 C87 173.32(17)
C81 N85 C86 C87 -56.8(2)
K4 N85 C86 C87 52.83(18)
N85 C86 C87 O88 -54.0(2)
C86 C87 O88 C89 -167.88(19)
C86 C87 O88 K4 24.7(2)
O70 K4 O88 C89 168.23(16)
O22 K4 O88 C89 61.32(17)
O20 K4 O88 C89 -50.1(2)
F15 K4 O88 C89 -31.52(17)
F17 K4 O88 C89 -85.62(17)
N85 K4 O88 C89 -165.24(18)
C10 K4 O88 C89 -52.04(18)
C12 K4 O88 C89 -33.21(18)
K2 K4 O88 C89 112.59(17)
K3 K4 O88 C89 -157.47(15)
K1 K4 O88 C89 24.5(2)
O70 K4 O88 C87 -25.63(17)
O22 K4 O88 C87 -132.54(15)
O20 K4 O88 C87 116.08(16)
F15 K4 O88 C87 134.62(16)
F17 K4 O88 C87 80.52(16)
N85 K4 O88 C87 0.90(15)
C10 K4 O88 C87 114.10(16)
C12 K4 O88 C87 132.93(16)
K2 K4 O88 C87 -81.27(16)
K3 K4 O88 C87 8.7(2)
K1 K4 O88 C87 -169.36(13)
